data_4129390
loop_
_publ_author_name
'Pei, Xiao-Li'
'Yang, Yang'
'Lei, Zhen'
'Chang, Shan-Shan'
'Guan, Zong-Jie'
'Wan, Xian-Kai'
'Wen, Ting-Bin'
'Wang, Quan-Ming'

_publ_section_title
;
 Highly Active Gold(I)-Silver(I) Oxo Cluster Activating sp&#x00B3; C-H
 Bonds of Methyl Ketones under Mild Conditions.
;
_journal_issue 16
_journal_name_full 'Journal of the American Chemical Society'
_journal_page_first 5520
_journal_page_last 5525
_journal_paper_doi 10.1021/jacs.5b01713
_journal_volume 137
_journal_year 2015
_chemical_formula_sum 'C154 H143 Ag8 Au8 B10 F40 N23 O2 P8'
_chemical_formula_weight 5902.47
_space_group_IT_number 2
_space_group_name_Hall '-P 1'
_space_group_name_H-M_alt 'P -1'
_symmetry_cell_setting triclinic
_symmetry_space_group_name_H-M 'P -1'
_atom_sites_solution_hydrogens geom
_atom_sites_solution_primary direct
_atom_sites_solution_secondary difmap
_audit_creation_method SHELXL-97
_cell_angle_alpha 81.141(2)
_cell_angle_beta 83.412(2)
_cell_angle_gamma 82.674(2)
_cell_formula_units_Z 2
_cell_length_a 17.0945(3)
_cell_length_b 22.3918(5)
_cell_length_c 26.6588(6)
_cell_measurement_reflns_used 24308
_cell_measurement_temperature 100.01(10)
_cell_measurement_theta_max 27.8220
_cell_measurement_theta_min 3.3000
_cell_volume 9953.1(4)
_computing_cell_refinement 'Bruker FRAMBO'
_computing_data_collection 'Bruker FRAMBO'
_computing_data_reduction 'Bruker SAINT'
_computing_molecular_graphics 'Bruker SHELXTL'
_computing_publication_material 'Bruker SHELXTL'
_computing_structure_refinement 'SHELXL-97 (Sheldrick, 1997)'
_computing_structure_solution 'SHELXS-97 (Sheldrick, 1990)'
_diffrn_ambient_temperature 100.01(10)
_diffrn_measured_fraction_theta_full 0.997
_diffrn_measured_fraction_theta_max 0.852
_diffrn_measurement_device_type 'SuperNova, Dual, Cu at zero, Atlas'
_diffrn_measurement_method 'phi and omega scans'
_diffrn_radiation_monochromator mirror
_diffrn_radiation_source 'SuperNova (Mo) X-ray Source'
_diffrn_radiation_type MoK\a
_diffrn_radiation_wavelength 0.71073
_diffrn_reflns_av_R_equivalents 0.0616
_diffrn_reflns_av_sigmaI/netI 0.1255
_diffrn_reflns_limit_h_max 21
_diffrn_reflns_limit_h_min -23
_diffrn_reflns_limit_k_max 30
_diffrn_reflns_limit_k_min -30
_diffrn_reflns_limit_l_max 36
_diffrn_reflns_limit_l_min -32
_diffrn_reflns_number 92371
_diffrn_reflns_theta_full 25.00
_diffrn_reflns_theta_max 29.35
_diffrn_reflns_theta_min 3.30
_exptl_absorpt_coefficient_mu 6.789
_exptl_absorpt_correction_T_max 0.6127
_exptl_absorpt_correction_T_min 0.4963
_exptl_absorpt_correction_type multi-scan
_exptl_absorpt_process_details
; 
CrysAlisPro, Agilent Technologies, 
Version 1.171.36.28 (release 01-02-2013 CrysAlis171 .NET) 
(compiled Feb  1 2013,16:14:44) 
Empirical absorption correction using spherical harmonics, 
 implemented in SCALE3 ABSPACK scaling algorithm. 
;
_exptl_crystal_colour red
_exptl_crystal_density_diffrn 1.969
_exptl_crystal_density_method 'not measured'
_exptl_crystal_description block
_exptl_crystal_F_000 5564
_exptl_crystal_size_max 0.12
_exptl_crystal_size_mid 0.10
_exptl_crystal_size_min 0.08
_refine_diff_density_max 4.960
_refine_diff_density_min -3.810
_refine_diff_density_rms 0.291
_refine_ls_extinction_method none
_refine_ls_goodness_of_fit_ref 1.035
_refine_ls_hydrogen_treatment mixed
_refine_ls_matrix_type full
_refine_ls_number_parameters 1973
_refine_ls_number_reflns 46593
_refine_ls_number_restraints 621
_refine_ls_restrained_S_all 1.031
_refine_ls_R_factor_all 0.1828
_refine_ls_R_factor_gt 0.0958
_refine_ls_shift/su_max 0.037
_refine_ls_shift/su_mean 0.000
_refine_ls_structure_factor_coef Fsqd
_refine_ls_weighting_details 'calc w=1/[\s^2^(Fo^2^)+(0.0726P)^2^+391.0834P] where P=(Fo^2^+2Fc^2^)/3'
_refine_ls_weighting_scheme calc
_refine_ls_wR_factor_gt 0.2027
_refine_ls_wR_factor_ref 0.2575
_reflns_number_gt 25083
_reflns_number_total 46593
_reflns_threshold_expression >2sigma(I)
_cod_data_source_file ja5b01713_si_002.cif
_cod_data_source_block 2h
_cod_original_sg_symbol_H-M P-1
_cod_database_code 4129390

loop_
_symmetry_equiv_pos_as_xyz
'x, y, z'
'-x, -y, -z'

loop_
_atom_site_label
_atom_site_type_symbol
_atom_site_fract_x
_atom_site_fract_y
_atom_site_fract_z
_atom_site_U_iso_or_equiv
_atom_site_adp_type
_atom_site_occupancy
_atom_site_symmetry_multiplicity
_atom_site_calc_flag
_atom_site_refinement_flags
Ag1 Ag 0.84322(9) 0.44123(7) 0.61891(5) 0.0481(4) Uani 1 1 d .
Ag2 Ag 0.94646(9) 0.40263(7) 0.80822(6) 0.0449(4) Uani 1 1 d .
Ag3 Ag 0.64375(10) 0.42625(7) 0.88251(5) 0.0473(4) Uani 1 1 d .
Ag4 Ag 0.54247(9) 0.46819(7) 0.70439(5) 0.0457(4) Uani 1 1 d .
Ag5 Ag 0.73812(14) 0.96792(9) 0.59634(8) 0.0776(6) Uani 1 1 d .
Ag6 Ag 1.01795(11) 0.91078(9) 0.69268(7) 0.0630(5) Uani 1 1 d .
Ag7 Ag 0.84480(11) 0.93114(8) 0.87194(7) 0.0613(5) Uani 1 1 d .
Ag8 Ag 0.58922(15) 1.00028(12) 0.77238(10) 0.1002(8) Uani 1 1 d U
Au1 Au 0.85716(4) 0.45940(3) 0.72216(2) 0.03494(17) Uani 1 1 d .
Au2 Au 0.78361(4) 0.46198(3) 0.82080(2) 0.03679(17) Uani 1 1 d .
Au3 Au 0.63544(4) 0.49382(3) 0.78170(2) 0.03388(16) Uani 1 1 d .
Au4 Au 0.70955(4) 0.48869(4) 0.68268(2) 0.04201(19) Uani 1 1 d .
Au5 Au 0.85605(5) 0.91698(4) 0.66965(3) 0.0489(2) Uani 1 1 d .
Au6 Au 0.88746(5) 0.89918(4) 0.77113(3) 0.0481(2) Uani 1 1 d U
Au7 Au 0.72732(5) 0.92261(4) 0.80323(3) 0.0522(2) Uani 1 1 d .
Au8 Au 0.69536(5) 0.93278(4) 0.70257(3) 0.0532(2) Uani 1 1 d .
P1 P 0.9795(3) 0.4787(2) 0.68431(17) 0.0364(10) Uani 1 1 d .
P2 P 0.8299(3) 0.4692(2) 0.89595(17) 0.0371(11) Uani 1 1 d .
P3 P 0.5145(3) 0.5327(2) 0.81583(17) 0.0386(11) Uani 1 1 d .
P4 P 0.6634(3) 0.5350(3) 0.60784(17) 0.0434(12) Uani 1 1 d .
P5 P 0.9055(4) 0.8678(3) 0.6023(2) 0.0538(14) Uani 1 1 d .
P6 P 0.9796(3) 0.8286(3) 0.8085(2) 0.0502(13) Uani 1 1 d .
P7 P 0.6558(4) 0.8895(3) 0.8770(2) 0.0659(17) Uani 1 1 d .
P8 P 0.5820(4) 0.9103(3) 0.6761(3) 0.0634(16) Uani 1 1 d .
C1 C 0.742(2) 0.4352(15) 0.7542(12) 0.102(3) Uani 1 1 d U
C2 C 0.797(2) 0.9578(13) 0.7339(12) 0.099(4) Uani 1 1 d U
C3 C 0.7189(17) 0.3775(10) 0.7615(10) 0.103(3) Uani 1 1 d DU
C4 C 0.7396(13) 0.3230(10) 0.7414(8) 0.103(3) Uani 1 1 d DU
C5 C 0.7062(16) 0.2734(10) 0.7699(9) 0.103(3) Uani 1 1 d DU
H5A H 0.7276 0.2642 0.8024 0.155 Uiso 1 1 calc R
H5B H 0.7182 0.2388 0.7520 0.155 Uiso 1 1 calc R
H5C H 0.6498 0.2830 0.7752 0.155 Uiso 1 1 calc R
C6 C 0.8199(11) 0.3099(12) 0.7274(10) 0.103(3) Uani 1 1 d DU
H6A H 0.8482 0.3031 0.7572 0.155 Uiso 1 1 calc R
H6B H 0.8387 0.3436 0.7043 0.155 Uiso 1 1 calc R
H6C H 0.8284 0.2741 0.7109 0.155 Uiso 1 1 calc R
C7 C 0.7025(16) 0.3327(12) 0.6931(8) 0.104(3) Uani 1 1 d DU
H7A H 0.7143 0.2968 0.6768 0.155 Uiso 1 1 calc R
H7B H 0.7228 0.3665 0.6710 0.155 Uiso 1 1 calc R
H7C H 0.6461 0.3412 0.7000 0.155 Uiso 1 1 calc R
C8 C 0.7895(15) 1.0289(10) 0.7309(10) 0.099(4) Uani 1 1 d DU
C9 C 0.8431(13) 1.0712(9) 0.7088(8) 0.099(4) Uani 1 1 d DU
C10 C 0.8135(16) 1.1306(8) 0.7179(11) 0.099(4) Uani 1 1 d DU
H10A H 0.7694 1.1451 0.6983 0.149 Uiso 1 1 calc R
H10B H 0.8544 1.1570 0.7081 0.149 Uiso 1 1 calc R
H10C H 0.7963 1.1303 0.7535 0.149 Uiso 1 1 calc R
C11 C 0.9090(14) 1.0547(11) 0.7412(9) 0.100(4) Uani 1 1 d DU
H11A H 0.8913 1.0635 0.7751 0.149 Uiso 1 1 calc R
H11B H 0.9520 1.0779 0.7273 0.149 Uiso 1 1 calc R
H11C H 0.9266 1.0121 0.7424 0.149 Uiso 1 1 calc R
C12 C 0.8739(17) 1.0581(12) 0.6591(7) 0.099(4) Uani 1 1 d DU
H12A H 0.8328 1.0679 0.6365 0.149 Uiso 1 1 calc R
H12B H 0.8929 1.0157 0.6609 0.149 Uiso 1 1 calc R
H12C H 0.9168 1.0819 0.6466 0.149 Uiso 1 1 calc R
C111 C 0.9818(12) 0.5403(9) 0.6322(7) 0.0438(18) Uani 1 1 d U
C112 C 1.0435(12) 0.5425(9) 0.5923(7) 0.0440(18) Uani 1 1 d U
H11D H 1.0853 0.5116 0.5922 0.053 Uiso 1 1 calc R
C113 C 1.0409(12) 0.5911(9) 0.5535(7) 0.0442(18) Uani 1 1 d U
H11E H 1.0813 0.5930 0.5269 0.053 Uiso 1 1 calc R
C114 C 0.9779(12) 0.6374(9) 0.5539(7) 0.0443(18) Uani 1 1 d U
H11F H 0.9762 0.6693 0.5271 0.053 Uiso 1 1 calc R
C115 C 0.9186(12) 0.6367(9) 0.5931(7) 0.0442(18) Uani 1 1 d U
H11G H 0.8778 0.6684 0.5934 0.053 Uiso 1 1 calc R
C116 C 0.9197(12) 0.5883(9) 0.6326(7) 0.0439(18) Uani 1 1 d U
H11H H 0.8795 0.5875 0.6593 0.053 Uiso 1 1 calc R
C121 C 1.0525(9) 0.4903(7) 0.7253(6) 0.028(3) Uani 1 1 d .
C122 C 1.1151(11) 0.5228(9) 0.7095(7) 0.045(5) Uani 1 1 d .
H12D H 1.1235 0.5391 0.6753 0.054 Uiso 1 1 calc R
C123 C 1.1669(12) 0.5319(10) 0.7436(8) 0.052(5) Uani 1 1 d .
H12E H 1.2098 0.5540 0.7326 0.062 Uiso 1 1 calc R
C124 C 1.1536(11) 0.5083(10) 0.7926(8) 0.052(5) Uani 1 1 d .
H12F H 1.1871 0.5138 0.8162 0.062 Uiso 1 1 calc R
C125 C 1.0894(11) 0.4755(9) 0.8079(7) 0.047(5) Uani 1 1 d .
H12G H 1.0810 0.4592 0.8421 0.056 Uiso 1 1 calc R
N126 N 1.0383(8) 0.4661(6) 0.7752(5) 0.030(3) Uani 1 1 d .
C131 C 1.0185(13) 0.4118(9) 0.6567(7) 0.0488(19) Uani 1 1 d U
C132 C 1.0935(13) 0.3784(8) 0.6642(7) 0.0491(19) Uani 1 1 d U
H13A H 1.1271 0.3919 0.6840 0.059 Uiso 1 1 calc R
C133 C 1.1171(13) 0.3264(9) 0.6425(7) 0.0493(19) Uani 1 1 d U
H13B H 1.1671 0.3053 0.6461 0.059 Uiso 1 1 calc R
C134 C 1.0648(13) 0.3067(9) 0.6156(7) 0.0493(19) Uani 1 1 d U
H13C H 1.0770 0.2705 0.6020 0.059 Uiso 1 1 calc R
C135 C 0.9941(13) 0.3413(9) 0.6090(7) 0.0491(19) Uani 1 1 d U
H13D H 0.9601 0.3273 0.5898 0.059 Uiso 1 1 calc R
N136 N 0.9693(10) 0.3926(7) 0.6272(6) 0.0489(19) Uani 1 1 d U
C141 C 0.6806(15) 0.2929(14) 0.9593(13) 0.091(10) Uani 1 1 d .
C142 C 0.698(2) 0.237(2) 0.997(3) 0.25(4) Uani 1 1 d .
C143 C 1.023(3) 0.2658(15) 0.7633(16) 0.17(2) Uani 1 1 d .
C144 C 1.036(4) 0.2087(19) 0.735(2) 0.27(4) Uani 1 1 d .
H14A H 1.0645 0.1755 0.7551 0.402 Uiso 1 1 calc R
H14B H 1.0669 0.2181 0.7026 0.402 Uiso 1 1 calc R
H14C H 0.9861 0.1974 0.7290 0.402 Uiso 1 1 calc R
C145 C 0.774(3) 0.3293(17) 0.5698(14) 0.133(15) Uani 1 1 d .
C146 C 0.743(3) 0.2747(19) 0.5541(15) 0.155(19) Uani 1 1 d .
C147 C 0.486(4) 0.333(2) 0.762(2) 0.200(16) Uani 1 1 d U
C148 C 0.479(3) 0.2697(18) 0.7971(19) 0.201(16) Uani 1 1 d U
H14D H 0.4631 0.2412 0.7778 0.301 Uiso 1 1 calc R
H14E H 0.4400 0.2754 0.8254 0.301 Uiso 1 1 calc R
H14F H 0.5292 0.2543 0.8096 0.301 Uiso 1 1 calc R
C153 C 1.006(4) 0.999(2) 0.863(3) 0.203(10) Uani 1 1 d U
C154 C 1.086(3) 1.028(2) 0.840(2) 0.203(10) Uani 1 1 d U
H15A H 1.1298 0.9967 0.8395 0.305 Uiso 1 1 calc R
H15B H 1.0958 1.0572 0.8609 0.305 Uiso 1 1 calc R
H15C H 1.0805 1.0483 0.8058 0.305 Uiso 1 1 calc R
C211 C 0.9116(12) 0.5118(9) 0.8929(7) 0.044(5) Uani 1 1 d .
C212 C 0.9704(11) 0.4981(9) 0.9267(7) 0.045(5) Uani 1 1 d .
H21A H 0.9683 0.4642 0.9516 0.054 Uiso 1 1 calc R
C213 C 1.0305(11) 0.5333(10) 0.9236(8) 0.050(5) Uani 1 1 d .
H21B H 1.0686 0.5235 0.9467 0.060 Uiso 1 1 calc R
C214 C 1.0354(11) 0.5837(9) 0.8863(8) 0.048(5) Uani 1 1 d .
H21C H 1.0773 0.6070 0.8838 0.058 Uiso 1 1 calc R
C215 C 0.9779(13) 0.5988(10) 0.8532(9) 0.057(6) Uani 1 1 d .
H21D H 0.9806 0.6328 0.8284 0.068 Uiso 1 1 calc R
C216 C 0.9162(11) 0.5639(9) 0.8565(7) 0.044(5) Uani 1 1 d .
H21E H 0.8771 0.5750 0.8342 0.053 Uiso 1 1 calc R
C221 C 0.7532(11) 0.4977(9) 0.9433(7) 0.0433(17) Uani 1 1 d U
C222 C 0.7696(11) 0.5291(9) 0.9801(7) 0.0434(17) Uani 1 1 d U
H22A H 0.8211 0.5373 0.9821 0.052 Uiso 1 1 calc R
C223 C 0.7087(11) 0.5485(9) 1.0142(7) 0.0435(17) Uani 1 1 d U
H22B H 0.7185 0.5704 1.0393 0.052 Uiso 1 1 calc R
C224 C 0.6341(11) 0.5355(9) 1.0112(7) 0.0435(17) Uani 1 1 d U
H22C H 0.5926 0.5469 1.0348 0.052 Uiso 1 1 calc R
C225 C 0.6218(12) 0.5055(9) 0.9727(7) 0.0434(17) Uani 1 1 d U
H22D H 0.5701 0.4989 0.9694 0.052 Uiso 1 1 calc R
N226 N 0.6781(9) 0.4852(7) 0.9399(5) 0.0433(17) Uani 1 1 d U
C231 C 0.8662(12) 0.3946(9) 0.9221(8) 0.0468(19) Uani 1 1 d U
C232 C 0.8447(11) 0.3667(9) 0.9740(8) 0.0470(19) Uani 1 1 d U
H23A H 0.8124 0.3887 0.9968 0.056 Uiso 1 1 calc R
C233 C 0.8732(11) 0.3072(9) 0.9883(8) 0.0472(19) Uani 1 1 d U
H23B H 0.8619 0.2889 1.0217 0.057 Uiso 1 1 calc R
C234 C 0.9176(11) 0.2748(10) 0.9543(7) 0.0473(19) Uani 1 1 d U
H23C H 0.9359 0.2342 0.9640 0.057 Uiso 1 1 calc R
C235 C 0.9359(12) 0.3022(9) 0.9047(8) 0.0472(19) Uani 1 1 d U
H23D H 0.9684 0.2801 0.8820 0.057 Uiso 1 1 calc R
N236 N 0.9079(9) 0.3601(8) 0.8885(6) 0.0469(19) Uani 1 1 d U
C311 C 0.5130(11) 0.5787(9) 0.8654(7) 0.041(4) Uani 1 1 d .
C312 C 0.5769(11) 0.6108(9) 0.8677(7) 0.046(5) Uani 1 1 d .
H31A H 0.6207 0.6074 0.8437 0.055 Uiso 1 1 calc R
C313 C 0.5763(14) 0.6466(10) 0.9037(8) 0.056(6) Uani 1 1 d .
H31B H 0.6198 0.6672 0.9047 0.068 Uiso 1 1 calc R
C314 C 0.5115(16) 0.6532(10) 0.9397(8) 0.061(6) Uani 1 1 d .
H31C H 0.5109 0.6785 0.9643 0.073 Uiso 1 1 calc R
C315 C 0.4475(14) 0.6212(10) 0.9381(7) 0.057(6) Uani 1 1 d .
H31D H 0.4047 0.6241 0.9628 0.068 Uiso 1 1 calc R
C316 C 0.4463(11) 0.5860(9) 0.9013(7) 0.048(5) Uani 1 1 d .
H31E H 0.4018 0.5667 0.8997 0.058 Uiso 1 1 calc R
C321 C 0.4474(9) 0.5738(9) 0.7704(6) 0.036(4) Uani 1 1 d .
C322 C 0.3938(10) 0.6215(9) 0.7799(7) 0.042(5) Uani 1 1 d .
H32A H 0.3921 0.6373 0.8103 0.051 Uiso 1 1 calc R
C323 C 0.3417(11) 0.6468(11) 0.7446(8) 0.054(6) Uani 1 1 d .
H32B H 0.3047 0.6798 0.7504 0.065 Uiso 1 1 calc R
C324 C 0.3465(11) 0.6212(11) 0.7000(8) 0.057(6) Uani 1 1 d .
H32C H 0.3124 0.6363 0.6751 0.068 Uiso 1 1 calc R
C325 C 0.4025(12) 0.5735(9) 0.6939(7) 0.047(5) Uani 1 1 d .
H32D H 0.4052 0.5571 0.6636 0.056 Uiso 1 1 calc R
N326 N 0.4533(9) 0.5483(7) 0.7264(6) 0.042(4) Uani 1 1 d .
C331 C 0.4678(12) 0.4656(10) 0.8455(7) 0.0470(19) Uani 1 1 d U
C332 C 0.3890(12) 0.4600(10) 0.8412(7) 0.0473(19) Uani 1 1 d U
H33A H 0.3579 0.4917 0.8235 0.057 Uiso 1 1 calc R
C333 C 0.3556(12) 0.4062(9) 0.8636(7) 0.0475(19) Uani 1 1 d U
H33B H 0.3029 0.4018 0.8609 0.057 Uiso 1 1 calc R
C334 C 0.4032(11) 0.3614(10) 0.8891(7) 0.0475(19) Uani 1 1 d U
H33C H 0.3843 0.3247 0.9032 0.057 Uiso 1 1 calc R
C335 C 0.4803(12) 0.3710(10) 0.8939(7) 0.0473(19) Uani 1 1 d U
H33D H 0.5118 0.3406 0.9125 0.057 Uiso 1 1 calc R
N336 N 0.5118(9) 0.4222(8) 0.8727(6) 0.0470(19) Uani 1 1 d U
C411 C 0.5900(11) 0.6000(10) 0.6138(6) 0.045(5) Uani 1 1 d .
C412 C 0.5364(14) 0.6173(11) 0.5792(9) 0.063(6) Uani 1 1 d .
H41A H 0.5373 0.5965 0.5515 0.076 Uiso 1 1 calc R
C413 C 0.4792(14) 0.6675(12) 0.5859(9) 0.066(7) Uani 1 1 d .
H41B H 0.4408 0.6789 0.5631 0.079 Uiso 1 1 calc R
C414 C 0.4798(13) 0.7003(11) 0.6264(9) 0.062(6) Uani 1 1 d .
H41C H 0.4414 0.7329 0.6310 0.075 Uiso 1 1 calc R
C415 C 0.5380(13) 0.6837(11) 0.6594(9) 0.060(6) Uani 1 1 d .
H41D H 0.5406 0.7066 0.6854 0.072 Uiso 1 1 calc R
C416 C 0.5944(12) 0.6314(10) 0.6539(7) 0.049(5) Uani 1 1 d .
H41E H 0.6327 0.6190 0.6766 0.059 Uiso 1 1 calc R
C421 C 0.6129(13) 0.4810(11) 0.5843(8) 0.058(2) Uani 1 1 d U
C422 C 0.6260(12) 0.4664(11) 0.5355(8) 0.058(2) Uani 1 1 d U
H42A H 0.6633 0.4850 0.5121 0.070 Uiso 1 1 calc R
C423 C 0.5832(12) 0.4235(11) 0.5210(8) 0.059(2) Uani 1 1 d U
H42B H 0.5906 0.4144 0.4877 0.070 Uiso 1 1 calc R
C424 C 0.5312(12) 0.3956(11) 0.5558(8) 0.059(2) Uani 1 1 d U
H42C H 0.5023 0.3668 0.5472 0.070 Uiso 1 1 calc R
C425 C 0.5213(12) 0.4113(11) 0.6062(8) 0.059(2) Uani 1 1 d U
H42D H 0.4864 0.3913 0.6305 0.070 Uiso 1 1 calc R
N426 N 0.5595(10) 0.4530(9) 0.6199(6) 0.058(2) Uani 1 1 d U
C431 C 0.7384(13) 0.5558(10) 0.5556(7) 0.052(2) Uani 1 1 d U
C432 C 0.7240(13) 0.6031(10) 0.5180(7) 0.052(2) Uani 1 1 d U
H43A H 0.6751 0.6268 0.5185 0.062 Uiso 1 1 calc R
C433 C 0.7838(12) 0.6158(10) 0.4784(7) 0.052(2) Uani 1 1 d U
H43B H 0.7752 0.6474 0.4519 0.062 Uiso 1 1 calc R
C434 C 0.8543(13) 0.5808(10) 0.4800(7) 0.052(2) Uani 1 1 d U
H43C H 0.8947 0.5880 0.4541 0.062 Uiso 1 1 calc R
C435 C 0.8665(13) 0.5346(10) 0.5196(7) 0.052(2) Uani 1 1 d U
H43D H 0.9156 0.5114 0.5201 0.062 Uiso 1 1 calc R
N436 N 0.8095(10) 0.5218(8) 0.5579(6) 0.052(2) Uani 1 1 d U
C511 C 0.8386(14) 0.8141(9) 0.5903(8) 0.053(5) Uani 1 1 d .
C512 C 0.7927(12) 0.7878(9) 0.6329(8) 0.049(5) Uani 1 1 d .
H51A H 0.7990 0.7955 0.6654 0.059 Uiso 1 1 calc R
C513 C 0.7381(12) 0.7502(8) 0.6261(9) 0.052(5) Uani 1 1 d .
H51B H 0.7056 0.7336 0.6537 0.062 Uiso 1 1 calc R
C514 C 0.7320(14) 0.7374(10) 0.5773(9) 0.061(6) Uani 1 1 d .
H51C H 0.6967 0.7109 0.5725 0.074 Uiso 1 1 calc R
C515 C 0.7778(14) 0.7636(10) 0.5363(9) 0.060(6) Uani 1 1 d .
H51D H 0.7718 0.7561 0.5036 0.072 Uiso 1 1 calc R
C516 C 0.8316(14) 0.8002(9) 0.5426(8) 0.055(5) Uani 1 1 d .
H51E H 0.8641 0.8161 0.5147 0.066 Uiso 1 1 calc R
C521 C 1.0012(14) 0.8249(10) 0.6054(8) 0.060(6) Uani 1 1 d .
C522 C 1.0282(15) 0.7790(10) 0.5768(9) 0.062(6) Uani 1 1 d .
H52A H 0.9948 0.7673 0.5558 0.075 Uiso 1 1 calc R
C523 C 1.1044(16) 0.7500(11) 0.5790(10) 0.070(7) Uani 1 1 d .
H52B H 1.1226 0.7186 0.5599 0.084 Uiso 1 1 calc R
C524 C 1.1524(18) 0.7683(14) 0.6098(11) 0.092(9) Uani 1 1 d .
H52C H 1.2039 0.7497 0.6125 0.111 Uiso 1 1 calc R
C525 C 1.1226(18) 0.8149(14) 0.6365(12) 0.097(10) Uani 1 1 d .
H52D H 1.1555 0.8282 0.6569 0.116 Uiso 1 1 calc R
N526 N 1.0498(12) 0.8418(8) 0.6350(8) 0.065(5) Uani 1 1 d .
C531 C 0.9121(16) 0.9215(10) 0.5438(9) 0.062(6) Uani 1 1 d .
C532 C 0.9705(18) 0.9155(11) 0.5052(10) 0.081(8) Uani 1 1 d .
H53A H 1.0118 0.8844 0.5088 0.097 Uiso 1 1 calc R
C533 C 0.968(2) 0.9568(13) 0.4599(11) 0.095(11) Uani 1 1 d .
H53B H 1.0080 0.9541 0.4333 0.114 Uiso 1 1 calc R
C534 C 0.905(2) 1.0006(15) 0.4559(11) 0.100(11) Uani 1 1 d .
H53C H 0.9007 1.0280 0.4261 0.121 Uiso 1 1 calc R
C535 C 0.8489(19) 1.0036(14) 0.4966(11) 0.097(10) Uani 1 1 d .
H53D H 0.8081 1.0353 0.4943 0.116 Uiso 1 1 calc R
N536 N 0.8492(14) 0.9636(10) 0.5394(8) 0.078(6) Uani 1 1 d .
C611 C 1.0011(14) 0.7650(9) 0.7719(9) 0.057(6) Uani 1 1 d .
C612 C 1.0755(15) 0.7355(11) 0.7645(11) 0.079(8) Uani 1 1 d .
H61A H 1.1170 0.7455 0.7801 0.094 Uiso 1 1 calc R
C613 C 1.0885(16) 0.6903(14) 0.7332(13) 0.092(9) Uani 1 1 d .
H61B H 1.1389 0.6697 0.7279 0.110 Uiso 1 1 calc R
C614 C 1.0271(17) 0.6759(11) 0.7100(10) 0.072(7) Uani 1 1 d .
H61C H 1.0367 0.6467 0.6881 0.087 Uiso 1 1 calc R
C615 C 0.9520(15) 0.7038(10) 0.7187(9) 0.065(6) Uani 1 1 d .
H61D H 0.9105 0.6931 0.7035 0.078 Uiso 1 1 calc R
C616 C 0.9386(13) 0.7480(9) 0.7503(8) 0.051(5) Uani 1 1 d .
H61E H 0.8874 0.7666 0.7572 0.061 Uiso 1 1 calc R
C621 C 0.9528(11) 0.7973(10) 0.8744(8) 0.051(5) Uani 1 1 d .
C622 C 0.9842(12) 0.7404(10) 0.8963(9) 0.054(5) Uani 1 1 d .
H62A H 1.0203 0.7165 0.8768 0.065 Uiso 1 1 calc R
C623 C 0.9626(14) 0.7189(11) 0.9463(10) 0.065(6) Uani 1 1 d .
H62B H 0.9826 0.6805 0.9610 0.078 Uiso 1 1 calc R
C624 C 0.9113(15) 0.7557(10) 0.9734(9) 0.062(6) Uani 1 1 d .
H62C H 0.8951 0.7430 1.0074 0.074 Uiso 1 1 calc R
C625 C 0.8829(14) 0.8126(11) 0.9499(9) 0.058(6) Uani 1 1 d .
H62D H 0.8476 0.8371 0.9693 0.070 Uiso 1 1 calc R
N626 N 0.9024(9) 0.8344(8) 0.9021(7) 0.048(4) Uani 1 1 d .
C631 C 1.0735(15) 0.8576(14) 0.8056(11) 0.080(3) Uani 1 1 d U
C632 C 1.1195(14) 0.8466(14) 0.8470(10) 0.080(3) Uani 1 1 d U
H63A H 1.1006 0.8258 0.8781 0.096 Uiso 1 1 calc R
C633 C 1.1936(15) 0.8672(14) 0.8407(10) 0.081(3) Uani 1 1 d U
H63B H 1.2268 0.8596 0.8668 0.097 Uiso 1 1 calc R
C634 C 1.2160(15) 0.8994(14) 0.7940(10) 0.081(3) Uani 1 1 d U
H63C H 1.2643 0.9155 0.7891 0.097 Uiso 1 1 calc R
C635 C 1.1692(14) 0.9082(14) 0.7547(11) 0.080(3) Uani 1 1 d U
H63D H 1.1860 0.9296 0.7234 0.097 Uiso 1 1 calc R
N636 N 1.0997(12) 0.8860(11) 0.7613(8) 0.080(3) Uani 1 1 d U
C711 C 0.6926(14) 0.8133(13) 0.9022(8) 0.066(7) Uani 1 1 d .
C712 C 0.7334(13) 0.7780(11) 0.8700(10) 0.064(7) Uani 1 1 d .
H71A H 0.7396 0.7933 0.8354 0.077 Uiso 1 1 calc R
C713 C 0.7668(16) 0.7193(13) 0.8860(11) 0.080(8) Uani 1 1 d .
H71C H 0.7939 0.6947 0.8631 0.096 Uiso 1 1 calc R
C714 C 0.7576(19) 0.6982(17) 0.9399(14) 0.108(14) Uani 1 1 d .
H71D H 0.7812 0.6604 0.9535 0.130 Uiso 1 1 calc R
C715 C 0.712(2) 0.737(2) 0.9711(12) 0.110(13) Uani 1 1 d .
H71E H 0.7026 0.7234 1.0058 0.132 Uiso 1 1 calc R
C716 C 0.6802(5) 0.7929(4) 0.9537(3) 0.083(8) Uani 1 1 d .
H71F H 0.6506 0.8175 0.9757 0.099 Uiso 1 1 calc R
C721 C 0.6623(5) 0.9338(4) 0.9251(3) 0.162(4) Uani 1 1 d RU
C722 C 0.5982(5) 0.9515(4) 0.9587(3) 0.162(4) Uani 1 1 d RU
H72A H 0.5490 0.9386 0.9572 0.194 Uiso 1 1 d R
C723 C 0.6076(5) 0.9883(4) 0.9945(3) 0.162(4) Uani 1 1 d RU
H72B H 0.5647 1.0002 1.0170 0.194 Uiso 1 1 d R
C724 C 0.6812(5) 1.0076(4) 0.9968(3) 0.162(4) Uani 1 1 d RU
H72C H 0.6875 1.0322 1.0207 0.194 Uiso 1 1 d R
C725 C 0.7453(5) 0.9899(4) 0.9632(3) 0.162(4) Uani 1 1 d RU
H72D H 0.7945 1.0028 0.9647 0.194 Uiso 1 1 d R
N726 N 0.7359(5) 0.9530(4) 0.9274(3) 0.162(4) Uani 1 1 d RU
C731 C 0.5517(5) 0.8936(4) 0.8723(3) 0.104(11) Uani 1 1 d R
C732 C 0.5004(5) 0.8587(4) 0.9051(3) 0.135(16) Uani 1 1 d R
H73A H 0.5204 0.8276 0.9291 0.162 Uiso 1 1 d R
C733 C 0.4191(5) 0.8704(4) 0.9020(3) 0.150(19) Uani 1 1 d R
H73B H 0.3848 0.8471 0.9240 0.181 Uiso 1 1 d R
C734 C 0.3892(5) 0.9169(4) 0.8661(3) 0.15(2) Uani 1 1 d R
H73C H 0.3348 0.9248 0.8641 0.185 Uiso 1 1 d R
C735 C 0.4405(5) 0.9518(4) 0.8333(3) 0.137(16) Uani 1 1 d R
H73D H 0.4205 0.9829 0.8093 0.164 Uiso 1 1 d R
N736 N 0.5218(5) 0.9401(4) 0.8364(3) 0.122(8) Uani 1 1 d RU
C811 C 0.5344(5) 0.8551(4) 0.7207(3) 0.058(6) Uani 1 1 d R
C812 C 0.5802(5) 0.8122(4) 0.7502(3) 0.064(6) Uani 1 1 d R
H81A H 0.6349 0.8122 0.7460 0.077 Uiso 1 1 d R
C813 C 0.547(2) 0.7686(11) 0.7864(9) 0.078(8) Uani 1 1 d .
H81B H 0.5794 0.7395 0.8059 0.093 Uiso 1 1 calc R
C814 C 0.467(3) 0.7694(14) 0.7925(13) 0.109(13) Uani 1 1 d .
H81C H 0.4433 0.7415 0.8172 0.131 Uiso 1 1 calc R
C815 C 0.419(2) 0.8127(17) 0.7610(18) 0.126(14) Uani 1 1 d .
H81D H 0.3647 0.8125 0.7651 0.151 Uiso 1 1 calc R
C816 C 0.4528(19) 0.8554(14) 0.7244(13) 0.095(9) Uani 1 1 d .
H81F H 0.4218 0.8831 0.7031 0.114 Uiso 1 1 calc R
C821 C 0.5912(17) 0.8853(11) 0.6130(10) 0.068(7) Uani 1 1 d .
C822 C 0.5434(19) 0.8452(13) 0.6013(12) 0.090(9) Uani 1 1 d .
H82A H 0.5063 0.8282 0.6258 0.108 Uiso 1 1 calc R
C823 C 0.553(2) 0.8313(13) 0.5521(13) 0.094(10) Uani 1 1 d .
H82B H 0.5208 0.8046 0.5433 0.113 Uiso 1 1 calc R
C824 C 0.604(2) 0.8543(15) 0.5183(13) 0.091(9) Uani 1 1 d .
H82C H 0.6091 0.8456 0.4850 0.109 Uiso 1 1 calc R
C825 C 0.6523(19) 0.8927(14) 0.5329(12) 0.089(9) Uani 1 1 d .
H82D H 0.6898 0.9095 0.5086 0.107 Uiso 1 1 calc R
N826 N 0.6477(13) 0.9068(9) 0.5798(8) 0.069(6) Uani 1 1 d .
C831 C 0.5115(14) 0.9788(12) 0.6694(10) 0.067(7) Uani 1 1 d .
C832 C 0.466(2) 0.9918(17) 0.6320(14) 0.121(13) Uani 1 1 d .
H83A H 0.4679 0.9648 0.6085 0.145 Uiso 1 1 calc R
C833 C 0.415(3) 1.046(2) 0.6270(17) 0.157(19) Uani 1 1 d .
H83B H 0.3824 1.0559 0.6006 0.188 Uiso 1 1 calc R
C834 C 0.414(3) 1.0848(19) 0.6615(19) 0.146(17) Uani 1 1 d .
H83C H 0.3816 1.1214 0.6596 0.175 Uiso 1 1 calc R
C835 C 0.466(2) 1.0667(14) 0.7010(14) 0.114(12) Uani 1 1 d .
H83D H 0.4681 1.0928 0.7247 0.136 Uiso 1 1 calc R
N836 N 0.5115(14) 1.0134(10) 0.7049(9) 0.082(7) Uani 1 1 d .
N1 N 0.6653(13) 0.3343(9) 0.9348(8) 0.066(5) Uani 1 1 d .
N2 N 1.0044(15) 0.3119(9) 0.7767(9) 0.089(8) Uani 1 1 d .
N3 N 0.798(2) 0.3694(13) 0.5816(13) 0.147(15) Uani 1 1 d .
N4 N 0.495(3) 0.3806(15) 0.7449(13) 0.21(3) Uani 1 1 d .
N7 N 0.941(3) 0.9864(19) 0.877(2) 0.203(10) Uani 1 1 d U
O2 O 0.7179(18) 1.0575(15) 0.7312(17) 0.22(2) Uani 1 1 d .
O1 O 0.6976(13) 0.3585(10) 0.8136(8) 0.103(3) Uani 1 1 d U
B1 B 0.7416(18) 0.6565(13) 0.7579(12) 0.067(7) Uiso 1 1 d .
B2 B 0.8538(14) 0.6207(10) 0.0705(9) 0.045(5) Uiso 1 1 d .
B3 B 0.493(2) 0.8004(16) 0.0514(13) 0.076(9) Uiso 1 1 d .
B4 B 0.165(3) 0.894(2) 0.9743(17) 0.100(12) Uiso 1 1 d .
B5 B 0.762(2) 0.3392(16) 0.1232(14) 0.080(9) Uiso 1 1 d .
B6 B 0.3004(19) 0.8893(15) 0.6192(12) 0.44(9) Uiso 1 1 d D
B7 B 0.6254(14) 0.7384(11) 0.4211(9) 0.069(8) Uiso 1 1 d D
B8 B 0.258(2) 0.5993(16) 0.5816(14) 0.080(9) Uiso 1 1 d .
B9 B 0.263(3) 0.066(2) 0.7788(18) 0.9(3) Uiso 1 1 d D
B10 B 0.0535(13) 0.7958(10) 0.4303(9) 0.134(17) Uiso 1 1 d D
F11 F 0.7583(8) 0.7144(6) 0.7536(5) 0.067(3) Uiso 1 1 d .
F12 F 0.7570(8) 0.6226(6) 0.8042(6) 0.078(4) Uiso 1 1 d .
F13 F 0.7813(11) 0.6271(8) 0.7170(7) 0.110(6) Uiso 1 1 d .
F14 F 0.6604(8) 0.6537(6) 0.7519(5) 0.070(4) Uiso 1 1 d .
F21 F 0.9155(8) 0.6347(6) 0.0949(5) 0.064(3) Uiso 1 1 d .
F22 F 0.8270(7) 0.5680(5) 0.0966(4) 0.051(3) Uiso 1 1 d .
F23 F 0.8841(8) 0.6114(6) 0.0212(5) 0.065(3) Uiso 1 1 d .
F24 F 0.7938(8) 0.6674(6) 0.0689(5) 0.068(3) Uiso 1 1 d .
F31 F 0.5663(14) 0.7869(10) 0.0709(9) 0.145(8) Uiso 1 1 d .
F32 F 0.4486(13) 0.7808(9) 0.0963(8) 0.130(7) Uiso 1 1 d .
F33 F 0.4868(14) 0.8554(11) 0.0324(9) 0.145(8) Uiso 1 1 d .
F34 F 0.4947(9) 0.7590(7) 0.0183(6) 0.087(4) Uiso 1 1 d .
F41 F 0.1285(11) 0.8482(9) 0.9691(7) 0.114(6) Uiso 1 1 d .
F42 F 0.1684(17) 0.8983(13) 1.0230(12) 0.180(10) Uiso 1 1 d .
F43 F 0.2431(12) 0.8913(9) 0.9493(7) 0.115(6) Uiso 1 1 d .
F44 F 0.133(2) 0.9488(18) 0.9560(15) 0.238(15) Uiso 1 1 d .
F51 F 0.7415(18) 0.3707(14) 0.0804(12) 0.194(11) Uiso 1 1 d .
F52 F 0.7593(17) 0.3853(13) 0.1508(12) 0.185(11) Uiso 1 1 d .
F53 F 0.7122(12) 0.2971(9) 0.1447(8) 0.118(6) Uiso 1 1 d .
F54 F 0.8371(10) 0.3045(8) 0.1151(7) 0.100(5) Uiso 1 1 d .
F81 F 0.3306(10) 0.5709(8) 0.5911(7) 0.101(5) Uiso 1 1 d .
F82 F 0.2267(15) 0.5577(11) 0.5544(10) 0.160(9) Uiso 1 1 d .
F83 F 0.264(2) 0.6524(16) 0.5539(13) 0.215(13) Uiso 1 1 d .
F64 F 0.3700(18) 0.900(2) 0.5904(15) 0.31(2) Uiso 1 1 d D
F84 F 0.2074(9) 0.6079(7) 0.6245(6) 0.087(4) Uiso 1 1 d .
F72 F 0.579(2) 0.7946(13) 0.4169(14) 0.279(19) Uiso 1 1 d D
F73 F 0.605(2) 0.7106(15) 0.4710(10) 0.251(16) Uiso 1 1 d D
F63 F 0.2401(18) 0.9006(16) 0.5881(13) 0.244(15) Uiso 1 1 d D
F71 F 0.7034(15) 0.748(2) 0.4173(17) 0.34(3) Uiso 1 1 d D
F62 F 0.287(2) 0.9273(18) 0.6554(14) 0.32(2) Uiso 1 1 d D
F61 F 0.307(3) 0.8296(14) 0.6417(16) 0.36(3) Uiso 1 1 d D
F93 F 0.254(3) 0.048(3) 0.8301(16) 0.39(3) Uiso 1 1 d D
F74 F 0.609(3) 0.704(2) 0.3883(15) 0.52(5) Uiso 1 1 d D
F91 F 0.193(3) 0.084(3) 0.759(2) 0.42(4) Uiso 1 1 d D
F94 F 0.305(4) 0.020(3) 0.755(2) 0.45(4) Uiso 1 1 d D
F92 F 0.306(4) 0.114(3) 0.774(3) 0.53(5) Uiso 1 1 d D
F101 F 0.0875(11) 0.7796(8) 0.3845(6) 0.129(7) Uiso 1 1 d D
F103 F 0.0485(13) 0.7437(10) 0.4651(7) 0.148(8) Uiso 1 1 d D
F102 F 0.1018(11) 0.8309(8) 0.4483(7) 0.117(6) Uiso 1 1 d D
F104 F -0.0194(11) 0.8259(11) 0.4246(10) 0.227(14) Uiso 1 1 d D
N5 N 1.063(2) 1.0012(16) 0.6731(15) 0.149(11) Uani 1 1 d DU
N6 N 0.674(4) 1.068(3) 0.622(3) 0.134(14) Uiso 0.50 1 d PDU
C157 C 0.601(5) 1.162(3) 0.658(3) 0.134(14) Uiso 0.50 1 d PDU
C156 C 0.635(4) 1.107(3) 0.637(3) 0.134(14) Uiso 0.50 1 d PDU
C158 C 1.108(3) 1.033(2) 0.660(2) 0.177(13) Uiso 1 1 d DU
C159 C 1.165(4) 1.077(3) 0.640(3) 0.28(3) Uiso 1 1 d DU
C162 C 0.644(5) 1.168(3) 0.512(3) 0.13(3) Uiso 0.50 1 d PD
C161 C 0.666(12) 1.111(5) 0.544(6) 0.35(10) Uiso 0.50 1 d PD
N6' N 0.684(4) 1.069(2) 0.572(2) 0.114(18) Uiso 0.50 1 d PD

loop_
_atom_site_aniso_label
_atom_site_aniso_U_11
_atom_site_aniso_U_22
_atom_site_aniso_U_33
_atom_site_aniso_U_23
_atom_site_aniso_U_13
_atom_site_aniso_U_12
Ag1 0.0558(9) 0.0643(10) 0.0289(7) -0.0204(7) 0.0001(6) -0.0117(8)
Ag2 0.0438(8) 0.0483(8) 0.0369(8) 0.0000(6) 0.0091(6) -0.0022(7)
Ag3 0.0585(10) 0.0620(9) 0.0257(7) -0.0026(6) -0.0023(6) -0.0288(8)
Ag4 0.0414(8) 0.0673(10) 0.0328(7) -0.0219(7) 0.0072(6) -0.0145(7)
Ag5 0.0969(16) 0.0729(13) 0.0577(12) 0.0101(9) -0.0026(11) -0.0167(11)
Ag6 0.0610(11) 0.0796(12) 0.0565(11) -0.0312(9) 0.0086(8) -0.0254(9)
Ag7 0.0602(11) 0.0628(11) 0.0612(11) -0.0218(9) 0.0030(8) 0.0000(8)
Ag8 0.0899(16) 0.1068(18) 0.1047(19) -0.0406(15) -0.0311(14) 0.0366(14)
Au1 0.0309(4) 0.0562(4) 0.0199(3) -0.0146(3) 0.0043(3) -0.0082(3)
Au2 0.0328(4) 0.0586(4) 0.0173(3) -0.0101(3) 0.0023(3) 0.0027(3)
Au3 0.0288(3) 0.0558(4) 0.0172(3) -0.0073(3) 0.0051(2) -0.0094(3)
Au4 0.0314(4) 0.0812(6) 0.0168(3) -0.0120(3) 0.0046(3) -0.0194(4)
Au5 0.0607(5) 0.0427(4) 0.0437(4) -0.0087(3) 0.0022(4) -0.0108(4)
Au6 0.0444(4) 0.0567(5) 0.0452(5) -0.0161(4) 0.0027(3) -0.0087(4)
Au7 0.0454(5) 0.0611(5) 0.0478(5) -0.0074(4) 0.0008(4) -0.0021(4)
Au8 0.0580(5) 0.0472(5) 0.0514(5) -0.0006(4) -0.0057(4) -0.0024(4)
P1 0.036(3) 0.048(3) 0.026(2) -0.011(2) 0.0019(19) -0.003(2)
P2 0.034(2) 0.053(3) 0.024(2) -0.011(2) -0.0006(18) 0.001(2)
P3 0.034(3) 0.054(3) 0.026(2) -0.005(2) 0.0070(19) -0.009(2)
P4 0.039(3) 0.077(4) 0.018(2) -0.014(2) 0.0038(19) -0.015(3)
P5 0.071(4) 0.048(3) 0.043(3) -0.009(2) 0.009(3) -0.020(3)
P6 0.045(3) 0.059(3) 0.051(3) -0.022(3) -0.002(2) -0.010(3)
P7 0.048(3) 0.102(5) 0.047(3) -0.013(3) 0.003(3) -0.009(3)
P8 0.063(4) 0.054(3) 0.071(4) 0.004(3) -0.018(3) 0.000(3)
C1 0.114(8) 0.109(7) 0.086(7) -0.022(6) 0.017(6) -0.034(6)
C2 0.126(9) 0.075(7) 0.091(8) -0.024(6) 0.024(7) -0.016(7)
C3 0.114(8) 0.109(7) 0.087(7) -0.022(6) 0.017(6) -0.034(6)
C4 0.115(8) 0.109(7) 0.087(7) -0.022(6) 0.017(6) -0.034(6)
C5 0.115(8) 0.109(7) 0.088(7) -0.022(6) 0.017(6) -0.034(7)
C6 0.115(8) 0.109(7) 0.088(7) -0.022(6) 0.018(6) -0.034(7)
C7 0.115(8) 0.110(7) 0.088(7) -0.023(6) 0.017(6) -0.034(7)
C8 0.127(9) 0.075(7) 0.091(8) -0.024(6) 0.024(7) -0.016(7)
C9 0.127(9) 0.075(6) 0.092(8) -0.024(6) 0.024(7) -0.016(7)
C10 0.128(9) 0.075(7) 0.092(8) -0.024(6) 0.024(7) -0.016(7)
C11 0.127(9) 0.076(7) 0.092(8) -0.024(6) 0.024(7) -0.016(7)
C12 0.128(9) 0.075(7) 0.092(8) -0.024(6) 0.024(7) -0.017(7)
C111 0.053(5) 0.052(4) 0.031(4) -0.015(3) -0.004(3) -0.010(4)
C112 0.053(5) 0.052(4) 0.031(4) -0.015(3) -0.004(3) -0.010(4)
C113 0.053(5) 0.052(4) 0.032(4) -0.015(3) -0.004(3) -0.010(4)
C114 0.053(5) 0.052(4) 0.032(4) -0.015(3) -0.004(3) -0.010(4)
C115 0.053(5) 0.052(4) 0.032(4) -0.015(3) -0.004(3) -0.010(4)
C116 0.053(5) 0.052(4) 0.031(4) -0.015(3) -0.004(3) -0.010(4)
C121 0.015(7) 0.042(9) 0.030(9) -0.012(7) -0.001(6) -0.006(7)
C122 0.045(11) 0.066(13) 0.024(9) -0.002(9) 0.001(8) -0.014(10)
C123 0.045(12) 0.068(14) 0.039(12) -0.004(10) 0.011(9) -0.017(10)
C124 0.031(10) 0.074(15) 0.054(13) -0.024(11) -0.006(9) -0.004(10)
C125 0.037(11) 0.068(13) 0.033(10) -0.012(9) 0.002(8) 0.001(10)
N126 0.031(7) 0.040(8) 0.018(7) -0.006(6) 0.004(5) -0.002(6)
C131 0.072(5) 0.045(4) 0.027(4) -0.016(3) 0.017(3) -0.004(4)
C132 0.072(5) 0.045(4) 0.028(4) -0.015(3) 0.017(3) -0.004(4)
C133 0.072(5) 0.045(4) 0.028(4) -0.015(3) 0.017(3) -0.003(4)
C134 0.072(5) 0.045(4) 0.028(4) -0.015(3) 0.017(3) -0.004(4)
C135 0.072(5) 0.045(4) 0.028(4) -0.016(3) 0.017(3) -0.004(4)
N136 0.072(5) 0.045(4) 0.027(4) -0.016(3) 0.017(3) -0.004(4)
C141 0.047(15) 0.077(19) 0.14(3) 0.024(19) 0.002(16) -0.017(14)
C142 0.10(3) 0.15(4) 0.46(9) 0.20(5) -0.11(4) -0.08(3)
C143 0.25(5) 0.06(2) 0.14(4) 0.02(2) 0.10(4) 0.01(3)
C144 0.44(10) 0.10(3) 0.23(6) -0.06(3) 0.21(6) -0.04(4)
C145 0.23(5) 0.10(3) 0.09(2) -0.02(2) -0.06(3) -0.03(3)
C146 0.24(5) 0.15(3) 0.11(3) -0.06(3) -0.02(3) -0.12(4)
C147 0.27(4) 0.11(2) 0.20(3) -0.04(2) 0.13(3) -0.05(3)
C148 0.27(4) 0.11(2) 0.20(3) -0.04(2) 0.13(3) -0.05(3)
C153 0.172(16) 0.157(18) 0.30(2) -0.043(18) -0.04(2) -0.061(16)
C154 0.172(16) 0.157(18) 0.30(2) -0.043(18) -0.04(2) -0.061(16)
C211 0.054(12) 0.048(11) 0.024(9) -0.004(8) -0.010(8) 0.021(9)
C212 0.042(11) 0.063(13) 0.025(9) -0.010(8) 0.014(8) -0.001(10)
C213 0.030(10) 0.062(13) 0.061(14) -0.017(11) 0.004(9) -0.008(10)
C214 0.030(10) 0.049(12) 0.068(14) -0.023(11) -0.002(10) -0.003(9)
C215 0.057(14) 0.045(12) 0.065(15) -0.006(10) 0.001(11) -0.001(11)
C216 0.040(11) 0.049(11) 0.039(11) -0.009(9) 0.008(8) 0.009(9)
C221 0.043(4) 0.063(5) 0.026(4) -0.014(3) 0.005(3) -0.011(4)
C222 0.043(4) 0.063(5) 0.026(4) -0.014(3) 0.005(3) -0.011(4)
C223 0.043(4) 0.063(5) 0.026(4) -0.014(3) 0.005(3) -0.011(4)
C224 0.043(4) 0.064(5) 0.026(4) -0.014(3) 0.005(3) -0.011(4)
C225 0.043(4) 0.063(5) 0.026(4) -0.014(3) 0.005(3) -0.011(4)
N226 0.043(4) 0.063(5) 0.026(4) -0.014(3) 0.005(3) -0.011(4)
C231 0.042(4) 0.057(4) 0.043(4) -0.009(3) -0.013(4) -0.001(4)
C232 0.042(4) 0.058(4) 0.043(4) -0.009(3) -0.013(4) -0.001(4)
C233 0.042(4) 0.058(5) 0.043(4) -0.009(3) -0.013(4) -0.001(4)
C234 0.042(4) 0.058(4) 0.043(4) -0.008(3) -0.012(4) -0.001(4)
C235 0.042(4) 0.057(4) 0.043(4) -0.009(3) -0.012(4) -0.001(4)
N236 0.042(4) 0.057(4) 0.043(4) -0.009(3) -0.013(4) -0.001(4)
C311 0.045(11) 0.050(11) 0.027(9) -0.004(8) 0.001(8) -0.005(9)
C312 0.038(11) 0.064(13) 0.035(10) -0.010(9) 0.015(8) -0.019(10)
C313 0.064(14) 0.070(14) 0.044(12) -0.020(11) -0.007(11) -0.026(12)
C314 0.096(19) 0.051(13) 0.040(12) -0.006(10) -0.014(12) -0.014(13)
C315 0.070(15) 0.068(14) 0.030(11) -0.013(10) 0.007(10) 0.000(12)
C316 0.035(10) 0.066(13) 0.043(11) -0.016(10) 0.015(8) -0.007(9)
C321 0.019(8) 0.073(13) 0.015(8) -0.005(8) 0.008(6) -0.009(8)
C322 0.029(9) 0.065(13) 0.034(10) -0.023(9) 0.007(8) 0.000(9)
C323 0.022(9) 0.082(15) 0.061(14) -0.029(12) -0.007(9) 0.007(10)
C324 0.025(10) 0.092(17) 0.051(13) 0.008(12) -0.003(9) -0.018(11)
C325 0.047(12) 0.060(13) 0.040(11) -0.012(9) -0.024(9) -0.006(10)
N326 0.036(8) 0.060(10) 0.031(8) -0.013(7) 0.007(7) -0.014(7)
C331 0.046(4) 0.066(5) 0.030(4) -0.011(3) 0.017(3) -0.023(4)
C332 0.046(4) 0.067(5) 0.030(4) -0.011(3) 0.017(3) -0.023(4)
C333 0.046(4) 0.067(5) 0.031(4) -0.011(3) 0.017(3) -0.023(4)
C334 0.046(4) 0.067(5) 0.031(4) -0.011(3) 0.017(3) -0.023(4)
C335 0.046(4) 0.067(5) 0.030(4) -0.011(3) 0.017(3) -0.023(4)
N336 0.045(4) 0.066(5) 0.030(4) -0.011(3) 0.017(3) -0.023(4)
C411 0.040(10) 0.087(15) 0.015(8) -0.014(9) -0.004(7) -0.017(10)
C412 0.073(16) 0.069(15) 0.051(14) -0.014(11) -0.012(12) -0.013(13)
C413 0.054(14) 0.099(19) 0.051(14) -0.012(13) -0.017(11) -0.020(14)
C414 0.046(13) 0.079(16) 0.062(15) -0.011(12) 0.007(11) -0.017(12)
C415 0.049(13) 0.074(15) 0.067(15) -0.035(12) 0.005(11) -0.026(12)
C416 0.054(12) 0.079(15) 0.018(9) -0.004(9) 0.001(8) -0.029(11)
C421 0.048(5) 0.095(6) 0.041(4) -0.031(4) 0.002(4) -0.023(4)
C422 0.048(5) 0.095(6) 0.041(4) -0.031(4) 0.002(4) -0.023(4)
C423 0.048(5) 0.095(6) 0.042(4) -0.031(4) 0.002(4) -0.023(4)
C424 0.048(5) 0.095(6) 0.042(4) -0.031(4) 0.002(4) -0.023(4)
C425 0.048(5) 0.095(6) 0.042(4) -0.031(4) 0.002(4) -0.023(4)
N426 0.048(5) 0.095(6) 0.041(4) -0.031(4) 0.003(4) -0.023(4)
C431 0.057(5) 0.074(5) 0.027(4) -0.013(3) 0.010(4) -0.022(4)
C432 0.057(5) 0.074(5) 0.027(4) -0.013(3) 0.011(4) -0.022(4)
C433 0.057(5) 0.074(5) 0.027(4) -0.013(3) 0.011(4) -0.022(4)
C434 0.057(5) 0.074(5) 0.027(4) -0.013(3) 0.011(4) -0.022(4)
C435 0.057(5) 0.074(5) 0.027(4) -0.013(3) 0.011(4) -0.022(4)
N436 0.057(5) 0.074(5) 0.027(4) -0.013(3) 0.011(4) -0.022(4)
C511 0.075(15) 0.041(11) 0.045(12) -0.002(9) -0.012(11) -0.007(10)
C512 0.058(13) 0.047(11) 0.044(12) -0.009(9) 0.001(10) -0.015(10)
C513 0.052(13) 0.034(10) 0.070(15) -0.009(10) 0.002(11) -0.010(9)
C514 0.059(14) 0.062(14) 0.066(16) -0.005(12) -0.007(12) -0.021(12)
C515 0.067(15) 0.059(14) 0.057(14) -0.006(11) -0.027(12) -0.005(12)
C516 0.076(16) 0.051(12) 0.043(12) -0.007(10) -0.010(11) -0.017(11)
C521 0.080(16) 0.061(14) 0.047(12) -0.014(10) 0.015(11) -0.053(13)
C522 0.081(18) 0.061(14) 0.049(13) -0.010(11) 0.004(12) -0.027(13)
C523 0.077(18) 0.070(16) 0.068(16) -0.037(13) 0.008(13) -0.011(14)
C524 0.08(2) 0.12(2) 0.09(2) -0.050(19) -0.009(16) -0.009(18)
C525 0.09(2) 0.12(2) 0.11(2) -0.09(2) -0.011(18) -0.028(19)
N526 0.056(12) 0.058(12) 0.086(15) -0.039(11) 0.017(11) -0.011(10)
C531 0.085(18) 0.049(13) 0.052(14) -0.004(10) 0.013(12) -0.032(13)
C532 0.11(2) 0.059(15) 0.069(17) -0.005(12) 0.025(16) -0.042(15)
C533 0.13(3) 0.071(18) 0.074(19) 0.001(15) 0.059(19) -0.055(19)
C534 0.14(3) 0.09(2) 0.064(19) 0.027(16) 0.014(19) -0.05(2)
C535 0.10(2) 0.10(2) 0.08(2) 0.037(17) -0.002(18) -0.036(18)
N536 0.088(16) 0.085(15) 0.054(13) 0.015(11) -0.005(11) -0.017(13)
C611 0.073(16) 0.045(12) 0.061(14) -0.033(10) 0.004(12) -0.014(11)
C612 0.057(15) 0.069(16) 0.12(2) -0.056(16) 0.019(15) -0.005(13)
C613 0.053(16) 0.10(2) 0.12(3) -0.05(2) 0.011(16) 0.001(15)
C614 0.087(19) 0.057(15) 0.079(18) -0.034(13) 0.003(15) -0.006(14)
C615 0.074(17) 0.057(14) 0.069(16) -0.025(12) -0.015(13) -0.003(12)
C616 0.065(14) 0.043(11) 0.048(12) -0.019(9) -0.002(10) -0.005(10)
C621 0.034(11) 0.066(14) 0.058(13) -0.018(11) -0.013(9) -0.008(10)
C622 0.041(12) 0.056(13) 0.066(15) -0.014(11) -0.019(11) 0.010(10)
C623 0.059(15) 0.064(15) 0.073(17) 0.002(13) -0.017(13) -0.012(12)
C624 0.073(16) 0.057(14) 0.056(14) 0.002(11) -0.028(12) -0.003(12)
C625 0.059(14) 0.068(15) 0.053(14) -0.018(11) -0.007(11) -0.011(12)
N626 0.034(9) 0.066(11) 0.051(11) -0.025(9) -0.009(8) -0.008(8)
C631 0.056(5) 0.126(8) 0.070(6) -0.035(6) -0.002(5) -0.033(5)
C632 0.056(5) 0.126(8) 0.071(6) -0.035(6) -0.002(5) -0.033(5)
C633 0.056(5) 0.127(8) 0.071(6) -0.035(6) -0.002(5) -0.033(5)
C634 0.056(5) 0.127(8) 0.071(6) -0.035(6) -0.002(5) -0.033(5)
C635 0.056(5) 0.127(8) 0.071(6) -0.035(6) -0.002(5) -0.033(5)
N636 0.056(5) 0.126(8) 0.070(6) -0.035(6) -0.002(5) -0.033(5)
C711 0.056(14) 0.11(2) 0.036(12) -0.011(13) 0.001(10) -0.025(14)
C712 0.050(13) 0.073(16) 0.068(16) 0.021(13) -0.030(12) -0.020(12)
C713 0.072(17) 0.089(19) 0.09(2) 0.008(16) -0.025(15) -0.046(15)
C714 0.08(2) 0.12(3) 0.12(3) 0.08(2) -0.06(2) -0.06(2)
C715 0.10(3) 0.18(4) 0.054(19) 0.02(2) -0.018(18) -0.07(3)
C716 0.078(19) 0.12(2) 0.052(16) 0.003(16) -0.008(14) -0.038(18)
C721 0.061(6) 0.277(10) 0.175(9) -0.163(7) -0.008(7) 0.029(8)
C722 0.061(6) 0.277(10) 0.175(9) -0.163(7) -0.007(7) 0.029(8)
C723 0.061(6) 0.277(10) 0.175(9) -0.163(7) -0.007(7) 0.029(8)
C724 0.061(6) 0.277(10) 0.175(9) -0.163(7) -0.007(7) 0.029(8)
C725 0.061(6) 0.277(10) 0.175(9) -0.163(7) -0.008(7) 0.029(8)
N726 0.061(6) 0.277(10) 0.175(9) -0.163(7) -0.008(7) 0.029(8)
C731 0.056(17) 0.19(4) 0.065(19) -0.02(2) 0.017(14) -0.03(2)
C732 0.10(3) 0.27(5) 0.055(19) -0.02(2) 0.002(17) -0.08(3)
C733 0.08(2) 0.31(6) 0.07(2) -0.02(3) 0.017(18) -0.08(3)
C734 0.10(3) 0.28(6) 0.11(3) -0.01(3) -0.02(2) -0.12(4)
C735 0.08(2) 0.22(5) 0.12(3) -0.05(3) -0.04(2) 0.01(3)
N736 0.066(17) 0.15(3) 0.16(3) -0.066(17) -0.019(15) 0.011(15)
C811 0.046(13) 0.051(13) 0.073(16) 0.006(11) -0.010(11) -0.007(10)
C812 0.073(16) 0.062(14) 0.054(14) 0.001(11) -0.002(12) -0.011(12)
C813 0.12(2) 0.053(15) 0.051(15) -0.005(11) 0.015(15) 0.003(15)
C814 0.16(4) 0.065(19) 0.10(3) -0.029(18) 0.05(3) -0.04(2)
C815 0.11(3) 0.08(2) 0.18(4) -0.03(3) 0.01(3) -0.02(2)
C816 0.10(2) 0.072(19) 0.12(3) -0.014(18) 0.00(2) -0.027(17)
C821 0.089(19) 0.053(14) 0.058(16) 0.007(12) -0.030(14) 0.012(13)
C822 0.11(2) 0.077(19) 0.08(2) 0.002(16) -0.029(18) -0.025(17)
C823 0.13(3) 0.069(19) 0.09(2) -0.006(17) -0.05(2) -0.017(19)
C824 0.11(3) 0.09(2) 0.08(2) -0.024(18) -0.04(2) 0.012(19)
C825 0.10(2) 0.09(2) 0.07(2) 0.002(16) -0.011(17) 0.001(18)
N826 0.092(16) 0.056(12) 0.051(12) 0.006(10) -0.022(11) 0.017(11)
C831 0.060(15) 0.076(16) 0.066(16) 0.009(13) -0.028(13) -0.021(13)
C832 0.14(3) 0.12(3) 0.11(3) -0.04(2) -0.06(2) 0.04(2)
C833 0.18(4) 0.16(4) 0.12(4) -0.01(3) -0.06(3) 0.08(4)
C834 0.17(4) 0.09(3) 0.16(4) 0.01(3) -0.05(4) 0.04(3)
C835 0.15(3) 0.07(2) 0.11(3) 0.003(18) -0.03(2) 0.03(2)
N836 0.091(17) 0.063(13) 0.087(17) -0.011(12) -0.026(13) 0.025(12)
N1 0.083(15) 0.047(11) 0.063(13) 0.004(9) 0.003(11) -0.018(10)
N2 0.12(2) 0.047(12) 0.079(16) -0.007(11) 0.036(14) 0.009(12)
N3 0.21(4) 0.10(2) 0.17(3) -0.06(2) -0.11(3) -0.02(2)
N4 0.38(6) 0.12(2) 0.13(3) -0.08(2) 0.18(3) -0.15(3)
N7 0.172(16) 0.157(18) 0.30(2) -0.043(18) -0.04(2) -0.061(16)
O2 0.14(3) 0.17(3) 0.39(6) -0.20(3) -0.04(3) 0.01(2)
O1 0.114(8) 0.109(7) 0.087(7) -0.022(6) 0.017(6) -0.034(6)
N5 0.156(18) 0.142(17) 0.169(19) -0.023(15) -0.037(16) -0.078(14)

loop_
_atom_type_symbol
_atom_type_description
_atom_type_scat_dispersion_real
_atom_type_scat_dispersion_imag
_atom_type_scat_source
C C 0.0033 0.0016 'International Tables Vol C Tables 4.2.6.8 and 6.1.1.4'
H H 0.0000 0.0000 'International Tables Vol C Tables 4.2.6.8 and 6.1.1.4'
B B 0.0013 0.0007 'International Tables Vol C Tables 4.2.6.8 and 6.1.1.4'
N N 0.0061 0.0033 'International Tables Vol C Tables 4.2.6.8 and 6.1.1.4'
O O 0.0106 0.0060 'International Tables Vol C Tables 4.2.6.8 and 6.1.1.4'
F F 0.0171 0.0103 'International Tables Vol C Tables 4.2.6.8 and 6.1.1.4'
P P 0.1023 0.0942 'International Tables Vol C Tables 4.2.6.8 and 6.1.1.4'
Ag Ag -0.8971 1.1015 'International Tables Vol C Tables 4.2.6.8 and 6.1.1.4'
Au Au -2.0133 8.8022 'International Tables Vol C Tables 4.2.6.8 and 6.1.1.4'

loop_
_geom_angle_atom_site_label_1
_geom_angle_atom_site_label_2
_geom_angle_atom_site_label_3
_geom_angle
N3 Ag1 N436 96.1(9)
N3 Ag1 N136 97.0(10)
N436 Ag1 N136 125.4(6)
N3 Ag1 Au4 105.3(10)
N436 Ag1 Au4 86.6(4)
N136 Ag1 Au4 138.7(4)
N3 Ag1 Au1 135.6(10)
N436 Ag1 Au1 121.1(4)
N136 Ag1 Au1 81.4(4)
Au4 Ag1 Au1 58.30(3)
N126 Ag2 N236 133.6(5)
N126 Ag2 N2 100.5(7)
N236 Ag2 N2 97.6(7)
N126 Ag2 Au2 114.7(3)
N236 Ag2 Au2 79.6(4)
N2 Ag2 Au2 133.8(7)
N126 Ag2 Au1 85.9(3)
N236 Ag2 Au1 132.4(4)
N2 Ag2 Au1 99.6(6)
Au2 Ag2 Au1 56.69(3)
N1 Ag3 N336 97.8(7)
N1 Ag3 N226 95.4(6)
N336 Ag3 N226 120.2(5)
N1 Ag3 O1 81.2(7)
N336 Ag3 O1 94.8(6)
N226 Ag3 O1 145.0(6)
N1 Ag3 Au2 113.4(5)
N336 Ag3 Au2 138.1(4)
N226 Ag3 Au2 85.2(4)
O1 Ag3 Au2 65.1(5)
N1 Ag3 Au3 149.7(5)
N336 Ag3 Au3 80.3(4)
N226 Ag3 Au3 111.8(4)
O1 Ag3 Au3 69.0(5)
Au2 Ag3 Au3 58.59(3)
N4 Ag4 N326 107.3(11)
N4 Ag4 N426 102.8(9)
N326 Ag4 N426 117.8(6)
N4 Ag4 Au3 100.2(12)
N326 Ag4 Au3 86.3(4)
N426 Ag4 Au3 139.0(4)
N4 Ag4 Au4 126.2(14)
N326 Ag4 Au4 117.7(4)
N426 Ag4 Au4 81.6(4)
Au3 Ag4 Au4 57.49(3)
N536 Ag5 N826 111.6(8)
N536 Ag5 N6' 99.7(16)
N826 Ag5 N6' 106.4(15)
N536 Ag5 N6 121.0(17)
N826 Ag5 N6 113.0(16)
N6' Ag5 N6 31.4(19)
N536 Ag5 Au8 138.5(5)
N826 Ag5 Au8 88.0(5)
N6' Ag5 Au8 109.6(16)
N6 Ag5 Au8 79.1(17)
N536 Ag5 Au5 81.7(5)
N826 Ag5 Au5 119.0(4)
N6' Ag5 Au5 130.6(15)
N6 Ag5 Au5 107.3(16)
Au8 Ag5 Au5 56.99(4)
N5 Ag6 N526 118.3(11)
N5 Ag6 N636 90.0(11)
N526 Ag6 N636 110.6(8)
N5 Ag6 Au5 111.2(10)
N526 Ag6 Au5 87.1(5)
N636 Ag6 Au5 142.2(5)
N5 Ag6 Au6 117.3(11)
N526 Ag6 Au6 121.8(5)
N636 Ag6 Au6 85.2(5)
Au5 Ag6 Au6 57.54(4)
N7 Ag7 N726 112.2(14)
N7 Ag7 N626 100.8(13)
N726 Ag7 N626 107.1(5)
N7 Ag7 Au6 100.0(15)
N726 Ag7 Au6 141.1(2)
N626 Ag7 Au6 86.7(4)
N7 Ag7 Au7 139.4(14)
N726 Ag7 Au7 83.7(2)
N626 Ag7 Au7 109.9(4)
Au6 Ag7 Au7 57.44(4)
N736 Ag8 N836 104.4(7)
N736 Ag8 Au7 84.8(2)
N836 Ag8 Au7 136.7(5)
N736 Ag8 Au8 114.1(2)
N836 Ag8 Au8 80.9(6)
Au7 Ag8 Au8 57.32(5)
C1 Au1 P1 175.3(9)
C1 Au1 Au2 50.3(9)
P1 Au1 Au2 133.48(12)
C1 Au1 Au4 50.1(9)
P1 Au1 Au4 129.05(12)
Au2 Au1 Au4 90.25(3)
C1 Au1 Ag1 97.2(9)
P1 Au1 Ag1 79.22(12)
Au2 Au1 Ag1 147.27(4)
Au4 Au1 Ag1 60.75(4)
C1 Au1 Ag2 97.9(9)
P1 Au1 Ag2 83.14(12)
Au2 Au1 Ag2 61.62(3)
Au4 Au1 Ag2 147.81(4)
Ag1 Au1 Ag2 138.60(5)
C1 Au2 P2 168.3(9)
C1 Au2 Au1 49.5(8)
P2 Au2 Au1 132.70(12)
C1 Au2 Au3 51.1(9)
P2 Au2 Au3 133.98(12)
Au1 Au2 Au3 90.13(3)
C1 Au2 Ag3 90.7(8)
P2 Au2 Ag3 85.27(13)
Au1 Au2 Ag3 139.98(4)
Au3 Au2 Ag3 60.92(4)
C1 Au2 Ag2 97.4(9)
P2 Au2 Ag2 77.58(12)
Au1 Au2 Ag2 61.69(3)
Au3 Au2 Ag2 148.27(4)
Ag3 Au2 Ag2 132.60(5)
C1 Au3 P3 166.6(8)
C1 Au3 Au4 49.7(9)
P3 Au3 Au4 135.40(12)
C1 Au3 Au2 49.4(9)
P3 Au3 Au2 132.99(12)
Au4 Au3 Au2 89.69(3)
C1 Au3 Ag3 89.3(9)
P3 Au3 Ag3 83.23(13)
Au4 Au3 Ag3 138.63(5)
Au2 Au3 Ag3 60.49(4)
C1 Au3 Ag4 92.9(9)
P3 Au3 Ag4 82.61(13)
Au4 Au3 Ag4 61.64(3)
Au2 Au3 Ag4 142.12(4)
Ag3 Au3 Ag4 125.61(5)
C1 Au4 P4 172.1(9)
C1 Au4 Au3 51.2(9)
P4 Au4 Au3 127.46(13)
C1 Au4 Au1 49.2(9)
P4 Au4 Au1 136.95(13)
Au3 Au4 Au1 89.91(3)
C1 Au4 Ag1 96.7(9)
P4 Au4 Ag1 84.91(13)
Au3 Au4 Ag1 147.62(4)
Au1 Au4 Ag1 60.95(3)
C1 Au4 Ag4 93.3(9)
P4 Au4 Ag4 80.29(13)
Au3 Au4 Ag4 60.87(3)
Au1 Au4 Ag4 142.42(4)
Ag1 Au4 Ag4 135.71(5)
C2 Au5 P5 173.1(9)
C2 Au5 Au6 49.3(9)
P5 Au5 Au6 132.66(16)
C2 Au5 Au8 50.4(10)
P5 Au5 Au8 123.16(16)
Au6 Au5 Au8 88.39(3)
C2 Au5 Ag6 99.4(10)
P5 Au5 Ag6 86.40(17)
Au6 Au5 Ag6 61.25(4)
Au8 Au5 Ag6 148.48(5)
C2 Au5 Ag5 97.1(10)
P5 Au5 Ag5 79.79(17)
Au6 Au5 Ag5 145.49(6)
Au8 Au5 Ag5 59.46(5)
Ag6 Au5 Ag5 146.13(6)
C2 Au6 P6 174.3(8)
C2 Au6 Au5 50.0(8)
P6 Au6 Au5 126.95(14)
C2 Au6 Au7 50.5(8)
P6 Au6 Au7 128.10(15)
Au5 Au6 Au7 91.33(3)
C2 Au6 Ag7 97.7(8)
P6 Au6 Ag7 85.25(14)
Au5 Au6 Ag7 147.69(5)
Au7 Au6 Ag7 61.90(4)
C2 Au6 Ag6 99.9(8)
P6 Au6 Ag6 80.84(15)
Au5 Au6 Ag6 61.21(4)
Au7 Au6 Ag6 150.13(6)
Ag7 Au6 Ag6 137.72(6)
C2 Au7 P7 177.5(8)
C2 Au7 Au8 50.5(9)
P7 Au7 Au8 131.14(17)
C2 Au7 Au6 49.1(9)
P7 Au7 Au6 131.06(17)
Au8 Au7 Au6 88.55(3)
C2 Au7 Ag8 90.9(9)
P7 Au7 Ag8 88.79(18)
Au8 Au7 Ag8 61.98(6)
Au6 Au7 Ag8 139.81(7)
C2 Au7 Ag7 95.7(10)
P7 Au7 Ag7 82.80(17)
Au8 Au7 Ag7 145.86(5)
Au6 Au7 Ag7 60.66(4)
Ag8 Au7 Ag7 133.47(7)
C2 Au8 P8 174.5(8)
C2 Au8 Au7 50.5(8)
P8 Au8 Au7 125.30(18)
C2 Au8 Au5 49.7(8)
P8 Au8 Au5 135.77(18)
Au7 Au8 Au5 91.51(4)
C2 Au8 Ag5 99.9(8)
P8 Au8 Ag5 84.26(18)
Au7 Au8 Ag5 150.35(6)
Au5 Au8 Ag5 63.55(5)
C2 Au8 Ag8 89.9(8)
P8 Au8 Ag8 84.71(19)
Au7 Au8 Ag8 60.71(5)
Au5 Au8 Ag8 138.80(7)
Ag5 Au8 Ag8 128.26(8)
C131 P1 C111 105.4(9)
C131 P1 C121 105.8(9)
C111 P1 C121 106.0(8)
C131 P1 Au1 105.0(7)
C111 P1 Au1 116.1(7)
C121 P1 Au1 117.4(5)
C231 P2 C211 104.3(9)
C231 P2 C221 106.8(9)
C211 P2 C221 107.4(9)
C231 P2 Au2 107.0(7)
C211 P2 Au2 116.9(6)
C221 P2 Au2 113.6(6)
C311 P3 C331 105.7(9)
C311 P3 C321 106.9(9)
C331 P3 C321 105.7(9)
C311 P3 Au3 117.3(7)
C331 P3 Au3 103.9(7)
C321 P3 Au3 116.1(5)
C421 P4 C411 104.9(10)
C421 P4 C431 103.9(9)
C411 P4 C431 108.8(10)
C421 P4 Au4 107.2(8)
C411 P4 Au4 114.6(6)
C431 P4 Au4 116.2(7)
C521 P5 C531 106.3(11)
C521 P5 C511 105.6(10)
C531 P5 C511 104.4(10)
C521 P5 Au5 117.5(7)
C531 P5 Au5 110.4(8)
C511 P5 Au5 111.7(8)
C631 P6 C621 107.7(11)
C631 P6 C611 103.8(12)
C621 P6 C611 107.4(10)
C631 P6 Au6 111.8(11)
C621 P6 Au6 116.0(7)
C611 P6 Au6 109.4(8)
C721 P7 C731 103.9(5)
C721 P7 C711 105.4(9)
C731 P7 C711 109.4(9)
C721 P7 Au7 111.8(5)
C731 P7 Au7 114.4(4)
C711 P7 Au7 111.2(8)
C811 P8 C831 106.6(9)
C811 P8 C821 107.8(10)
C831 P8 C821 103.5(11)
C811 P8 Au8 112.6(4)
C831 P8 Au8 109.3(8)
C821 P8 Au8 116.2(10)
C3 C1 Au1 126(2)
C3 C1 Au2 115(2)
Au1 C1 Au2 80.2(12)
C3 C1 Au4 113(2)
Au1 C1 Au4 80.8(11)
Au2 C1 Au4 131.1(16)
C3 C1 Au3 105(2)
Au1 C1 Au3 129.8(16)
Au2 C1 Au3 79.5(11)
Au4 C1 Au3 79.1(12)
C8 C2 Au6 122(2)
C8 C2 Au5 118.6(19)
Au6 C2 Au5 80.8(11)
C8 C2 Au7 107.6(17)
Au6 C2 Au7 80.4(11)
Au5 C2 Au7 133.3(14)
C8 C2 Au8 109(2)
Au6 C2 Au8 128.1(14)
Au5 C2 Au8 79.9(11)
Au7 C2 Au8 79.0(11)
C1 C3 C4 138(2)
C1 C3 O1 111(2)
C4 C3 O1 103.6(19)
C6 C4 C5 112.6(16)
C6 C4 C3 114.8(16)
C5 C4 C3 114.2(16)
C6 C4 C7 104.8(15)
C5 C4 C7 104.4(15)
C3 C4 C7 104.6(15)
O2 C8 C9 108(2)
O2 C8 C2 117(2)
C9 C8 C2 131(2)
C10 C9 C8 111.2(16)
C10 C9 C12 122(2)
C8 C9 C12 109.4(15)
C10 C9 C11 103.7(15)
C8 C9 C11 102.2(15)
C12 C9 C11 106.3(15)
C112 C111 C116 119.7(18)
C112 C111 P1 122.4(15)
C116 C111 P1 117.8(15)
C113 C112 C111 119.1(19)
C112 C113 C114 120.2(19)
C115 C114 C113 121.2(19)
C114 C115 C116 119.7(19)
C115 C116 C111 120.0(19)
C122 C121 N126 120.9(15)
C122 C121 P1 124.3(13)
N126 C121 P1 114.7(11)
C121 C122 C123 121.1(17)
C124 C123 C122 118.5(19)
C123 C124 C125 119.6(19)
N126 C125 C124 122.8(18)
C125 N126 C121 117.1(15)
C125 N126 Ag2 115.7(12)
C121 N126 Ag2 126.8(10)
N136 C131 C132 119.8(16)
N136 C131 P1 114.9(15)
C132 C131 P1 125.2(16)
C133 C132 C131 121(2)
C134 C133 C132 118(2)
C133 C134 C135 118.7(18)
N136 C135 C134 126(2)
C135 N136 C131 116.3(18)
C135 N136 Ag1 122.2(15)
C131 N136 Ag1 121.0(12)
N1 C141 C142 175(5)
N2 C143 C144 167(6)
N3 C145 C146 179(5)
N4 C147 C148 167(6)
N7 C153 C154 169(6)
C212 C211 C216 117(2)
C212 C211 P2 123.6(15)
C216 C211 P2 118.9(14)
C213 C212 C211 121(2)
C212 C213 C214 121(2)
C215 C214 C213 119.5(19)
C214 C215 C216 120(2)
C215 C216 C211 121(2)
C222 C221 N226 121.3(17)
C222 C221 P2 122.6(15)
N226 C221 P2 116.0(13)
C221 C222 C223 118.7(18)
C224 C223 C222 119.9(17)
C223 C224 C225 118.1(17)
N226 C225 C224 124.2(19)
C225 N226 C221 117.7(16)
C225 N226 Ag3 117.6(13)
C221 N226 Ag3 124.6(11)
N236 C231 C232 119.4(18)
N236 C231 P2 115.5(15)
C232 C231 P2 124.4(15)
C233 C232 C231 118.4(19)
C234 C233 C232 120(2)
C233 C234 C235 120(2)
N236 C235 C234 121.7(19)
C235 N236 C231 119.8(17)
C235 N236 Ag2 119.1(13)
C231 N236 Ag2 120.4(13)
C312 C311 C316 118.3(17)
C312 C311 P3 120.2(14)
C316 C311 P3 121.5(15)
C313 C312 C311 121.1(18)
C312 C313 C314 121(2)
C313 C314 C315 119(2)
C316 C315 C314 121(2)
C315 C316 C311 120(2)
C322 C321 N326 123.0(16)
C322 C321 P3 124.4(13)
N326 C321 P3 112.5(13)
C321 C322 C323 120.1(17)
C322 C323 C324 117.6(19)
C325 C324 C323 118.0(19)
N326 C325 C324 126.4(19)
C325 N326 C321 115.0(16)
C325 N326 Ag4 118.1(13)
C321 N326 Ag4 126.9(12)
N336 C331 C332 120.7(18)
N336 C331 P3 117.2(14)
C332 C331 P3 122.1(17)
C331 C332 C333 120(2)
C334 C333 C332 117.6(19)
C333 C334 C335 119.1(19)
N336 C335 C334 123(2)
C331 N336 C335 119.0(18)
C331 N336 Ag3 123.8(13)
C335 N336 Ag3 117.1(14)
C412 C411 C416 123(2)
C412 C411 P4 120.8(16)
C416 C411 P4 116.2(15)
C411 C412 C413 119(2)
C414 C413 C412 121(2)
C415 C414 C413 119(2)
C414 C415 C416 120(2)
C411 C416 C415 117.9(19)
N426 C421 C422 120.9(19)
N426 C421 P4 114.4(14)
C422 C421 P4 124.7(17)
C421 C422 C423 120(2)
C424 C423 C422 119.0(19)
C423 C424 C425 119(2)
N426 C425 C424 123(2)
C425 N426 C421 118.3(17)
C425 N426 Ag4 118.3(14)
C421 N426 Ag4 123.1(13)
N436 C431 C432 122.8(19)
N436 C431 P4 115.1(15)
C432 C431 P4 122.1(17)
C431 C432 C433 119(2)
C434 C433 C432 118(2)
C433 C434 C435 120.4(19)
N436 C435 C434 122(2)
C431 N436 C435 117.3(18)
C431 N436 Ag1 126.9(13)
C435 N436 Ag1 115.8(15)
C516 C511 C512 120(2)
C516 C511 P5 123.6(17)
C512 C511 P5 116.3(15)
C513 C512 C511 119(2)
C512 C513 C514 119(2)
C515 C514 C513 120(2)
C516 C515 C514 121(2)
C515 C516 C511 120(2)
N526 C521 C522 119(2)
N526 C521 P5 116.9(17)
C522 C521 P5 123.7(19)
C521 C522 C523 121(2)
C524 C523 C522 118(2)
C523 C524 C525 118(3)
N526 C525 C524 123(2)
C525 N526 C521 120(2)
C525 N526 Ag6 112.7(16)
C521 N526 Ag6 126.9(16)
N536 C531 C532 122(2)
N536 C531 P5 114.0(17)
C532 C531 P5 123(2)
C531 C532 C533 120(3)
C534 C533 C532 118(3)
C533 C534 C535 119(3)
N536 C535 C534 124(3)
C535 N536 C531 117(2)
C535 N536 Ag5 117(2)
C531 N536 Ag5 125.1(15)
C612 C611 C616 120.2(19)
C612 C611 P6 122.4(18)
C616 C611 P6 117.4(17)
C611 C612 C613 119(2)
C614 C613 C612 120(2)
C615 C614 C613 121(2)
C614 C615 C616 119(2)
C615 C616 C611 120(2)
N626 C621 C622 121(2)
N626 C621 P6 115.7(16)
C622 C621 P6 122.9(17)
C623 C622 C621 121(2)
C624 C623 C622 118(2)
C623 C624 C625 119(2)
N626 C625 C624 125(2)
C625 N626 C621 116.4(19)
C625 N626 Ag7 117.6(14)
C621 N626 Ag7 126.0(15)
N636 C631 C632 121(2)
N636 C631 P6 116.2(19)
C632 C631 P6 122(2)
C633 C632 C631 119(3)
C634 C633 C632 117(3)
C635 C634 C633 122(2)
N636 C635 C634 120(3)
C631 N636 C635 121(2)
C631 N636 Ag6 121.3(16)
C635 N636 Ag6 117.2(19)
C712 C711 C716 122(2)
C712 C711 P7 118.1(18)
C716 C711 P7 120.3(18)
C711 C712 C713 122(3)
C712 C713 C714 117(3)
C715 C714 C713 117(3)
C716 C715 C714 123(3)
C715 C716 C711 118(2)
C722 C721 N726 120.0
C722 C721 P7 123.5(3)
N726 C721 P7 116.5(3)
C723 C722 C721 120.0
C722 C723 C724 120.0
C725 C724 C723 120.0
C724 C725 N726 120.0
C725 N726 C721 120.0
C725 N726 Ag7 116.3(2)
C721 N726 Ag7 123.6(2)
N736 C731 C732 120.0
N736 C731 P7 115.0(4)
C732 C731 P7 124.5(4)
C733 C732 C731 120.0
C732 C733 C734 120.0
C735 C734 C733 120.0
N736 C735 C734 120.0
C731 N736 C735 120.0
C731 N736 Ag8 129.0(2)
C735 N736 Ag8 110.8(2)
C812 C811 C816 121.2(15)
C812 C811 P8 118.6(3)
C816 C811 P8 120.2(16)
C811 C812 C813 121.9(14)
C814 C813 C812 118(3)
C813 C814 C815 120(3)
C816 C815 C814 121(4)
C815 C816 C811 117(3)
N826 C821 C822 122(3)
N826 C821 P8 116(2)
C822 C821 P8 122(2)
C821 C822 C823 118(3)
C824 C823 C822 122(3)
C823 C824 C825 118(3)
N826 C825 C824 124(3)
C821 N826 C825 117(3)
C821 N826 Ag5 125.5(17)
C825 N826 Ag5 117(2)
C832 C831 N836 124(3)
C832 C831 P8 122(2)
N836 C831 P8 113.9(17)
C831 C832 C833 120(3)
C834 C833 C832 118(4)
C833 C834 C835 117(4)
N836 C835 C834 122(3)
C831 N836 C835 118(3)
C831 N836 Ag8 129.1(16)
C835 N836 Ag8 112(2)
C141 N1 Ag3 175(2)
C143 N2 Ag2 171(3)
C145 N3 Ag1 170(3)
C147 N4 Ag4 166(5)
C153 N7 Ag7 148(5)
C3 O1 Ag3 127.4(15)
F11 B1 F12 113(2)
F11 B1 F13 111(2)
F12 B1 F13 111(2)
F11 B1 F14 112(2)
F12 B1 F14 107(2)
F13 B1 F14 102(2)
F24 B2 F22 110.5(18)
F24 B2 F21 110.5(17)
F22 B2 F21 108.7(17)
F24 B2 F23 110.1(17)
F22 B2 F23 109.5(17)
F21 B2 F23 107.6(17)
F33 B3 F34 117(3)
F33 B3 F32 121(3)
F34 B3 F32 109(3)
F33 B3 F31 107(3)
F34 B3 F31 103(3)
F32 B3 F31 96(3)
F41 B4 F44 118(4)
F41 B4 F42 112(4)
F44 B4 F42 103(4)
F41 B4 F43 113(3)
F44 B4 F43 102(4)
F42 B4 F43 108(3)
F51 B5 F52 99(3)
F51 B5 F53 115(3)
F52 B5 F53 113(3)
F51 B5 F54 110(3)
F52 B5 F54 116(3)
F53 B5 F54 104(3)
F62 B6 F64 108.8(18)
F62 B6 F63 109.4(18)
F64 B6 F63 108.9(18)
F62 B6 F61 110.4(18)
F64 B6 F61 108.9(18)
F63 B6 F61 110.4(18)
F74 B7 F71 114.4(17)
F74 B7 F72 111.7(17)
F71 B7 F72 108.8(16)
F74 B7 F73 109.0(17)
F71 B7 F73 108.0(16)
F72 B7 F73 104.5(15)
F83 B8 F81 110(3)
F83 B8 F84 108(3)
F81 B8 F84 114(3)
F83 B8 F82 112(3)
F81 B8 F82 103(3)
F84 B8 F82 109(3)
F91 B9 F94 110(2)
F91 B9 F92 110(2)
F94 B9 F92 111(2)
F91 B9 F93 112.0(18)
F94 B9 F93 109.8(19)
F92 B9 F93 103(5)
F104 B10 F101 109.8(17)
F104 B10 F103 110.4(17)
F101 B10 F103 108.6(15)
F104 B10 F102 111.3(17)
F101 B10 F102 109.5(16)
F103 B10 F102 107(2)
C158 N5 Ag6 156(5)
C156 N6 Ag5 169(7)
N6 C156 C157 168(8)
N5 C158 C159 177(7)
N6' C161 C162 173(10)
C161 N6' Ag5 156(10)

loop_
_geom_bond_atom_site_label_1
_geom_bond_atom_site_label_2
_geom_bond_distance
Ag1 N3 2.28(2)
Ag1 N436 2.298(18)
Ag1 N136 2.305(18)
Ag1 Au4 2.8786(17)
Ag1 Au1 2.8844(15)
Ag2 N126 2.263(14)
Ag2 N236 2.265(17)
Ag2 N2 2.37(2)
Ag2 Au2 2.9339(16)
Ag2 Au1 2.9360(16)
Ag3 N1 2.31(2)
Ag3 N336 2.315(16)
Ag3 N226 2.337(15)
Ag3 O1 2.58(2)
Ag3 Au2 2.8711(16)
Ag3 Au3 2.8831(15)
Ag4 N4 2.29(3)
Ag4 N326 2.304(15)
Ag4 N426 2.309(16)
Ag4 Au3 2.9070(15)
Ag4 Au4 2.9286(16)
Ag5 N536 2.29(2)
Ag5 N826 2.31(2)
Ag5 N6' 2.36(5)
Ag5 N6 2.52(6)
Ag5 Au8 2.856(2)
Ag5 Au5 2.969(2)
Ag6 N5 2.22(3)
Ag6 N526 2.317(17)
Ag6 N636 2.38(2)
Ag6 Au5 2.885(2)
Ag6 Au6 2.8858(19)
Ag7 N7 2.22(4)
Ag7 N726 2.291(8)
Ag7 N626 2.325(17)
Ag7 Au6 2.8768(19)
Ag7 Au7 2.911(2)
Ag8 N736 2.301(10)
Ag8 N836 2.32(2)
Ag8 Au7 2.869(2)
Ag8 Au8 2.904(2)
Au1 C1 2.15(3)
Au1 P1 2.279(5)
Au1 Au2 2.7871(9)
Au1 Au4 2.8071(10)
Au2 C1 2.18(3)
Au2 P2 2.272(4)
Au2 Au3 2.8155(9)
Au3 C1 2.23(3)
Au3 P3 2.283(5)
Au3 Au4 2.8062(9)
Au4 C1 2.18(3)
Au4 P4 2.279(5)
Au5 C2 2.15(3)
Au5 P5 2.275(6)
Au5 Au6 2.7771(12)
Au5 Au8 2.7811(12)
Au6 C2 2.13(4)
Au6 P6 2.282(6)
Au6 Au7 2.7813(11)
Au7 C2 2.18(3)
Au7 P7 2.268(6)
Au7 Au8 2.7690(12)
Au8 C2 2.18(4)
Au8 P8 2.275(7)
P1 C131 1.789(18)
P1 C111 1.80(2)
P1 C121 1.817(16)
P2 C231 1.77(2)
P2 C211 1.78(2)
P2 C221 1.837(18)
P3 C311 1.794(19)
P3 C331 1.82(2)
P3 C321 1.826(17)
P4 C421 1.79(2)
P4 C411 1.81(2)
P4 C431 1.83(2)
P5 C521 1.79(3)
P5 C531 1.82(2)
P5 C511 1.85(2)
P6 C631 1.80(2)
P6 C621 1.82(2)
P6 C611 1.823(19)
P7 C721 1.760(10)
P7 C731 1.787(10)
P7 C711 1.80(3)
P8 C811 1.786(12)
P8 C831 1.82(3)
P8 C821 1.84(3)
C1 C3 1.38(4)
C2 C8 1.57(4)
C3 C4 1.396(16)
C3 O1 1.41(3)
C4 C6 1.387(16)
C4 C5 1.393(16)
C4 C7 1.475(17)
C8 O2 1.31(4)
C8 C9 1.417(17)
C9 C10 1.409(16)
C9 C12 1.428(17)
C9 C11 1.473(17)
C111 C112 1.41(3)
C111 C116 1.41(3)
C112 C113 1.38(3)
C113 C114 1.40(3)
C114 C115 1.37(3)
C115 C116 1.39(3)
C121 C122 1.36(2)
C121 N126 1.36(2)
C122 C123 1.39(3)
C123 C124 1.34(3)
C124 C125 1.38(3)
C125 N126 1.36(2)
C131 N136 1.36(3)
C131 C132 1.42(3)
C132 C133 1.37(2)
C133 C134 1.36(3)
C134 C135 1.36(3)
C135 N136 1.32(2)
C141 N1 1.07(3)
C141 C142 1.50(4)
C143 N2 1.14(4)
C143 C144 1.57(5)
C145 N3 1.13(4)
C145 C146 1.52(5)
C147 N4 1.12(5)
C147 C148 1.58(6)
C153 N7 1.18(6)
C153 C154 1.61(7)
C211 C212 1.40(3)
C211 C216 1.40(3)
C212 C213 1.36(3)
C213 C214 1.39(3)
C214 C215 1.37(3)
C215 C216 1.38(3)
C221 C222 1.36(2)
C221 N226 1.36(2)
C222 C223 1.37(2)
C223 C224 1.36(3)
C224 C225 1.36(2)
C225 N226 1.31(2)
C231 N236 1.35(2)
C231 C232 1.45(3)
C232 C233 1.37(3)
C233 C234 1.35(3)
C234 C235 1.39(3)
C235 N236 1.35(2)
C311 C312 1.39(3)
C311 C316 1.41(2)
C312 C313 1.34(3)
C313 C314 1.39(3)
C314 C315 1.39(3)
C315 C316 1.35(3)
C321 C322 1.35(2)
C321 N326 1.37(2)
C322 C323 1.38(3)
C323 C324 1.39(3)
C324 C325 1.36(3)
C325 N326 1.31(2)
C331 N336 1.33(3)
C331 C332 1.39(3)
C332 C333 1.42(3)
C333 C334 1.36(3)
C334 C335 1.39(3)
C335 N336 1.34(2)
C411 C412 1.35(3)
C411 C416 1.38(2)
C412 C413 1.41(3)
C413 C414 1.40(3)
C414 C415 1.38(3)
C415 C416 1.43(3)
C421 N426 1.38(3)
C421 C422 1.38(3)
C422 C423 1.40(3)
C423 C424 1.35(3)
C424 C425 1.43(3)
C425 N426 1.32(3)
C431 N436 1.35(3)
C431 C432 1.36(3)
C432 C433 1.41(3)
C433 C434 1.35(3)
C434 C435 1.37(3)
C435 N436 1.35(2)
C511 C516 1.37(3)
C511 C512 1.40(3)
C512 C513 1.38(3)
C513 C514 1.39(3)
C514 C515 1.37(3)
C515 C516 1.35(3)
C521 N526 1.33(3)
C521 C522 1.38(3)
C522 C523 1.38(3)
C523 C524 1.36(3)
C524 C525 1.37(4)
C525 N526 1.31(3)
C531 N536 1.34(3)
C531 C532 1.36(3)
C532 C533 1.41(4)
C533 C534 1.36(4)
C534 C535 1.37(4)
C535 N536 1.34(3)
C611 C612 1.37(3)
C611 C616 1.39(3)
C612 C613 1.39(3)
C613 C614 1.37(4)
C614 C615 1.36(3)
C615 C616 1.38(3)
C621 N626 1.36(3)
C621 C622 1.39(3)
C622 C623 1.37(3)
C623 C624 1.35(3)
C624 C625 1.38(3)
C625 N626 1.31(3)
C631 N636 1.31(3)
C631 C632 1.40(3)
C632 C633 1.39(3)
C633 C634 1.38(4)
C634 C635 1.37(3)
C635 N636 1.33(3)
C711 C712 1.33(3)
C711 C716 1.38(2)
C712 C713 1.39(3)
C713 C714 1.44(4)
C714 C715 1.40(5)
C715 C716 1.33(4)
C721 C722 1.3900
C721 N726 1.3900
C722 C723 1.3900
C723 C724 1.3900
C724 C725 1.3900
C725 N726 1.3900
C731 N736 1.3900
C731 C732 1.3900
C732 C733 1.3900
C733 C734 1.3900
C734 C735 1.3900
C735 N736 1.3900
C811 C812 1.3686
C811 C816 1.39(3)
C812 C813 1.39(3)
C813 C814 1.36(4)
C814 C815 1.42(5)
C815 C816 1.38(5)
C821 N826 1.32(3)
C821 C822 1.38(4)
C822 C823 1.38(4)
C823 C824 1.28(4)
C824 C825 1.39(4)
C825 N826 1.33(3)
C831 C832 1.31(4)
C831 N836 1.31(3)
C832 C833 1.41(5)
C833 C834 1.35(5)
C834 C835 1.43(5)
C835 N836 1.33(3)
B1 F11 1.35(3)
B1 F12 1.38(3)
B1 F13 1.42(3)
B1 F14 1.43(3)
B2 F24 1.37(3)
B2 F22 1.38(2)
B2 F21 1.39(3)
B2 F23 1.39(3)
B3 F33 1.25(4)
B3 F34 1.37(3)
B3 F32 1.38(4)
B3 F31 1.40(4)
B4 F41 1.30(4)
B4 F44 1.32(5)
B4 F42 1.32(4)
B4 F43 1.43(4)
B5 F51 1.30(4)
B5 F52 1.35(4)
B5 F53 1.36(4)
B5 F54 1.43(4)
B6 F62 1.364(18)
B6 F64 1.367(18)
B6 F63 1.370(18)
B6 F61 1.375(18)
B7 F74 1.328(17)
B7 F71 1.368(17)
B7 F72 1.400(17)
B7 F73 1.406(17)
B8 F83 1.31(4)
B8 F81 1.36(4)
B8 F84 1.37(4)
B8 F82 1.45(4)
B9 F91 1.362(19)
B9 F94 1.362(19)
B9 F92 1.362(19)
B9 F93 1.363(19)
B10 F104 1.352(17)
B10 F101 1.371(17)
B10 F103 1.379(17)
B10 F102 1.379(17)
N5 C158 1.113(16)
N6 C156 1.129(18)
C157 C156 1.453(18)
C158 C159 1.461(16)
C162 C161 1.454(18)
C161 N6' 1.124(18)
